data_1566625
loop_
_publ_author_name
'Onishi, Katsuto'
'Ohtani, Shunsuke'
'Kato, Kenichi'
'Fa, Shixin'
'Sakata, Yoko'
'Akine, Shigehisa'
'Ogasawara, Moe'
'Asakawa, Hitoshi'
'Nagano, Shusaku'
'Takashima, Yoshinori'
'Mizuno, Motohiro'
'Ogoshi, Tomoki'

_publ_section_title
;
 State- and water repellency-controllable molecular glass of
 pillar[5]arenes with fluoroalkyl groups by guest vapors
;
_journal_name_full 'Chemical Science'
_journal_paper_doi 10.1039/D2SC00828A
_journal_year 2022
_chemical_formula_moiety C108H108F60O12
_chemical_formula_sum 'C108 H108 F60 O12'
_chemical_formula_weight 2737.94
_chemical_name_common C102H96O12F60(C6H12)
_space_group_crystal_system monoclinic
_space_group_IT_number 15
_space_group_name_Hall '-C 2yc'
_space_group_name_H-M_alt 'C 1 2/c 1'
_atom_sites_solution_hydrogens geom
_audit_creation_method SHELXL-2014/7
_audit_update_record
;
2022-01-25 deposited with the CCDC.	2022-03-03 downloaded from the CCDC.
;
_cell_angle_alpha 90
_cell_angle_beta 96.4154(12)
_cell_angle_gamma 90
_cell_formula_units_Z 8
_cell_length_a 69.979(2)
_cell_length_b 13.9205(5)
_cell_length_c 24.2019(8)
_cell_measurement_reflns_used 128875
_cell_measurement_temperature 120
_cell_measurement_theta_max 66.698
_cell_measurement_theta_min 2.541
_cell_volume 23428.5(13)
_computing_cell_refinement 'SAINT V8.37A/APEX3 (Bruker AXS Inc., 2015)'
_computing_data_collection 'Bruker Instrument Service V4.2.9 '
_computing_data_reduction 'SAINT V8.37A/APEX3 (Bruker AXS Inc., 2015)'
_computing_molecular_graphics ORTEP-3
_computing_publication_material ORTEP-3
_computing_structure_refinement 'SHELXL-2014 (Sheldrick, 2014)'
_computing_structure_solution 'SHELXS-97 (Sheldrick, 1997)'
_diffrn_ambient_temperature 120
_diffrn_detector_area_resol_mean 10.4167
_diffrn_measured_fraction_theta_full 0.998
_diffrn_measured_fraction_theta_max 0.998
_diffrn_measurement_device_type 'Bruker D8 goniometer'
_diffrn_measurement_method 'phi and omega scans'
_diffrn_radiation_type CuK\a
_diffrn_radiation_wavelength 1.54178
_diffrn_reflns_av_R_equivalents 0.0564
_diffrn_reflns_av_unetI/netI 0.0411
_diffrn_reflns_Laue_measured_fraction_full 0.998
_diffrn_reflns_Laue_measured_fraction_max 0.998
_diffrn_reflns_limit_h_max 83
_diffrn_reflns_limit_h_min -83
_diffrn_reflns_limit_k_max 16
_diffrn_reflns_limit_k_min -16
_diffrn_reflns_limit_l_max 28
_diffrn_reflns_limit_l_min -26
_diffrn_reflns_number 128875
_diffrn_reflns_point_group_measured_fraction_full 0.998
_diffrn_reflns_point_group_measured_fraction_max 0.998
_diffrn_reflns_theta_full 66.698
_diffrn_reflns_theta_max 66.698
_diffrn_reflns_theta_min 2.541
_diffrn_source 'fine-focus rotating anode'
_exptl_absorpt_coefficient_mu 1.479
_exptl_absorpt_correction_T_max 0.7528
_exptl_absorpt_correction_T_min 0.4785
_exptl_absorpt_correction_type multi-scan
_exptl_absorpt_process_details 'SADABS-2014/5 (Sheldrick, 1996 / Bruker AXS)'
_exptl_crystal_colour colorless
_exptl_crystal_density_diffrn 1.552
_exptl_crystal_description plate
_exptl_crystal_F_000 11136
_exptl_crystal_size_max 0.560
_exptl_crystal_size_mid 0.520
_exptl_crystal_size_min 0.120
_refine_diff_density_max 0.680
_refine_diff_density_min -0.578
_refine_diff_density_rms 0.071
_refine_ls_extinction_method none
_refine_ls_goodness_of_fit_ref 1.015
_refine_ls_hydrogen_treatment constr
_refine_ls_matrix_type full
_refine_ls_number_parameters 2132
_refine_ls_number_reflns 20728
_refine_ls_number_restraints 1847
_refine_ls_restrained_S_all 0.997
_refine_ls_R_factor_all 0.0657
_refine_ls_R_factor_gt 0.0578
_refine_ls_shift/su_max 0.001
_refine_ls_shift/su_mean 0.000
_refine_ls_structure_factor_coef Fsqd
_refine_ls_weighting_details 'w=1/[\s^2^(Fo^2^)+(0.1031P)^2^+30.8375P] where P=(Fo^2^+2Fc^2^)/3'
_refine_ls_weighting_scheme calc
_refine_ls_wR_factor_gt 0.1649
_refine_ls_wR_factor_ref 0.1747
_reflns_Friedel_coverage 0.000
_reflns_number_gt 17642
_reflns_number_total 20728
_reflns_threshold_expression 'I > 2\s(I)'
_cod_data_source_file d2sc00828a3.cif
_cod_data_source_block ogoshi058
_cod_original_cell_volume 23428.4(14)
_cod_original_sg_symbol_H-M 'C 2/c'
_cod_database_code 1566625
_shelx_shelxl_version_number 2014/7
_shelx_space_group_comment
;
The symmetry employed for this shelxl refinement is uniquely defined
by the following loop, which should always be used as a source of
symmetry information in preference to the above space-group names.
They are only intended as comments.
;
_shelx_estimated_absorpt_t_min 0.491
_shelx_estimated_absorpt_t_max 0.843

loop_
_space_group_symop_operation_xyz
'x, y, z'
'-x, y, -z+1/2'
'x+1/2, y+1/2, z'
'-x+1/2, y+1/2, -z+1/2'
'-x, -y, -z'
'x, -y, z-1/2'
'-x+1/2, -y+1/2, -z'
'x+1/2, -y+1/2, z-1/2'

loop_
_atom_site_label
_atom_site_type_symbol
_atom_site_fract_x
_atom_site_fract_y
_atom_site_fract_z
_atom_site_U_iso_or_equiv
_atom_site_adp_type
_atom_site_occupancy
_atom_site_site_symmetry_order
_atom_site_calc_flag
_atom_site_refinement_flags_posn
_atom_site_refinement_flags_adp
_atom_site_refinement_flags_occupancy
_atom_site_disorder_assembly
_atom_site_disorder_group
C1 C 0.10046(3) 0.31360(16) 0.17223(9) 0.0356(5) Uani 1 1 d . . . . .
H1 H 0.0874 0.3313 0.1552 0.043 Uiso 1 1 calc R U . . .
H2 H 0.1080 0.2942 0.1418 0.043 Uiso 1 1 calc R U . . .
C2 C 0.13690(3) 0.65954(17) 0.27451(9) 0.0387(5) Uani 1 1 d . . . . .
H3 H 0.1280 0.7145 0.2666 0.046 Uiso 1 1 calc R U . . .
H4 H 0.1486 0.6725 0.2562 0.046 Uiso 1 1 calc R U . . .
C3 C 0.15939(3) 0.66316(17) 0.51401(9) 0.0397(5) Uani 1 1 d . . . . .
H5 H 0.1729 0.6853 0.5197 0.048 Uiso 1 1 calc R U . . .
H6 H 0.1514 0.7118 0.5305 0.048 Uiso 1 1 calc R U . . .
C4 C 0.15290(3) 0.30829(17) 0.63809(9) 0.0406(5) Uani 1 1 d . . . . .
H7 H 0.1451 0.3264 0.6682 0.049 Uiso 1 1 calc R U . . .
H8 H 0.1660 0.2926 0.6558 0.049 Uiso 1 1 calc R U . . .
C5 C 0.12140(4) -0.05204(17) 0.54426(9) 0.0407(5) Uani 1 1 d . . . . .
H9 H 0.1317 -0.1012 0.5487 0.049 Uiso 1 1 calc R U . . .
H10 H 0.1108 -0.0738 0.5651 0.049 Uiso 1 1 calc R U . . .
C6 C 0.09169(3) -0.02712(16) 0.30903(9) 0.0354(4) Uani 1 1 d . . . . .
H11 H 0.0777 -0.0390 0.3068 0.042 Uiso 1 1 calc R U . . .
H12 H 0.0975 -0.0814 0.2903 0.042 Uiso 1 1 calc R U . . .
C7 C 0.10985(3) 0.40198(16) 0.20067(8) 0.0347(4) Uani 1 1 d . . . . .
C8 C 0.12983(3) 0.41256(16) 0.20739(8) 0.0354(5) Uani 1 1 d . . . . .
C9 C 0.13825(3) 0.49543(16) 0.23107(8) 0.0367(5) Uani 1 1 d . . . . .
H13 H 0.1519 0.5014 0.2350 0.044 Uiso 1 1 calc R U . . .
C10 C 0.12729(3) 0.56971(16) 0.24919(8) 0.0365(5) Uani 1 1 d . . . . .
C11 C 0.10741(3) 0.55911(17) 0.24276(9) 0.0397(5) Uani 1 1 d . . . . .
C12 C 0.09886(3) 0.47618(17) 0.21870(9) 0.0389(5) Uani 1 1 d . . . . .
H14 H 0.0852 0.4705 0.2146 0.047 Uiso 1 1 calc R U . . .
C13 C 0.14251(3) 0.65394(16) 0.33679(9) 0.0369(5) Uani 1 1 d . . . . .
C14 C 0.16091(3) 0.62642(17) 0.35886(9) 0.0389(5) Uani 1 1 d . . . . .
C15 C 0.16606(3) 0.63001(17) 0.41582(9) 0.0389(5) Uani 1 1 d . . . . .
H15 H 0.1788 0.6138 0.4303 0.047 Uiso 1 1 calc R U . . .
C16 C 0.15308(3) 0.65654(16) 0.45224(9) 0.0374(5) Uani 1 1 d . . . . .
C17 C 0.13415(3) 0.67738(16) 0.43032(9) 0.0361(5) Uani 1 1 d . . . . .
C18 C 0.12912(3) 0.67854(16) 0.37349(9) 0.0366(5) Uani 1 1 d . . . . .
H16 H 0.1164 0.6962 0.3590 0.044 Uiso 1 1 calc R U . . .
C19 C 0.15780(3) 0.56900(17) 0.54389(9) 0.0370(5) Uani 1 1 d . . . . .
C20 C 0.17397(3) 0.51297(17) 0.56050(9) 0.0400(5) Uani 1 1 d . . . . .
C21 C 0.17218(3) 0.42806(17) 0.58964(10) 0.0404(5) Uani 1 1 d . . . . .
H17 H 0.1834 0.3917 0.6016 0.048 Uiso 1 1 calc R U . . .
C22 C 0.15445(3) 0.39525(17) 0.60167(9) 0.0372(5) Uani 1 1 d . . . . .
C23 C 0.13815(3) 0.44973(17) 0.58319(8) 0.0359(5) Uani 1 1 d . . . . .
C24 C 0.13992(3) 0.53567(17) 0.55601(9) 0.0374(5) Uani 1 1 d . . . . .
H18 H 0.1288 0.5730 0.5453 0.045 Uiso 1 1 calc R U . . .
C25 C 0.14436(3) 0.21806(17) 0.61102(8) 0.0370(5) Uani 1 1 d . . . . .
C26 C 0.15464(3) 0.16168(18) 0.57670(10) 0.0419(5) Uani 1 1 d D U . . .
C27 C 0.14724(4) 0.07428(18) 0.55671(9) 0.0424(5) Uani 1 1 d . . . . .
H19 H 0.1546 0.0353 0.5347 0.051 Uiso 1 1 calc R U . . .
C28 C 0.12927(3) 0.04272(17) 0.56829(9) 0.0384(5) Uani 1 1 d . . . . .
C29 C 0.11872(3) 0.10025(17) 0.60073(9) 0.0381(5) Uani 1 1 d D U . . .
C30 C 0.12648(3) 0.18608(17) 0.62234(9) 0.0381(5) Uani 1 1 d . . . . .
H20 H 0.1193 0.2238 0.6455 0.046 Uiso 1 1 calc R U . . .
C31 C 0.11401(3) -0.04256(16) 0.48311(9) 0.0371(5) Uani 1 1 d . . . . .
C32 C 0.12566(3) -0.06430(16) 0.44146(9) 0.0358(5) Uani 1 1 d . . . . .
C33 C 0.11841(3) -0.05929(15) 0.38576(9) 0.0349(4) Uani 1 1 d . . . . .
H21 H 0.1263 -0.0779 0.3581 0.042 Uiso 1 1 calc R U . . .
C34 C 0.09979(3) -0.02743(15) 0.36983(9) 0.0343(4) Uani 1 1 d . . . . .
C35 C 0.08858(3) 0.00138(16) 0.41142(9) 0.0374(5) Uani 1 1 d . . . . .
C36 C 0.09558(3) -0.00891(17) 0.46709(9) 0.0387(5) Uani 1 1 d . . . . .
H22 H 0.0876 0.0075 0.4948 0.046 Uiso 1 1 calc R U . . .
C37 C 0.09489(3) 0.06415(16) 0.27693(8) 0.0341(4) Uani 1 1 d . . . . .
C38 C 0.11113(3) 0.07626(16) 0.24890(9) 0.0341(4) Uani 1 1 d D U . . .
C39 C 0.11280(3) 0.15654(16) 0.21541(8) 0.0346(4) Uani 1 1 d . . . . .
H23 H 0.1237 0.1627 0.1957 0.042 Uiso 1 1 calc R U . . .
C40 C 0.09881(3) 0.22793(16) 0.21018(8) 0.0338(4) Uani 1 1 d . . . . .
C41 C 0.08298(3) 0.21770(16) 0.23998(9) 0.0359(4) Uani 1 1 d D U . . .
C42 C 0.08108(3) 0.13626(16) 0.27222(9) 0.0362(5) Uani 1 1 d . . . . .
H24 H 0.0700 0.1298 0.2915 0.043 Uiso 1 1 calc R U . . .
O1 O 0.14006(2) 0.33756(11) 0.18832(6) 0.0390(3) Uani 1 1 d D . . . .
C43 C 0.16026(3) 0.35042(17) 0.18947(9) 0.0390(5) Uani 1 1 d D . . . .
H25 H 0.1662 0.3585 0.2283 0.047 Uiso 1 1 calc R U . . .
H26 H 0.1630 0.4085 0.1681 0.047 Uiso 1 1 calc R U . . .
C44 C 0.16827(3) 0.26250(17) 0.16391(10) 0.0409(5) Uani 1 1 d D . . . .
H27 H 0.1616 0.2522 0.1261 0.049 Uiso 1 1 calc R U . . .
H28 H 0.1661 0.2052 0.1867 0.049 Uiso 1 1 calc R U . . .
C45 C 0.18977(3) 0.27617(18) 0.16089(10) 0.0446(5) Uani 1 1 d D . . . .
H29 H 0.1917 0.3324 0.1370 0.054 Uiso 1 1 calc R U . . .
H30 H 0.1961 0.2904 0.1986 0.054 Uiso 1 1 calc R U . . .
C46 C 0.19926(4) 0.1909(2) 0.13849(11) 0.0518(6) Uani 1 1 d D . . . .
C47 C 0.22096(4) 0.1990(2) 0.13861(14) 0.0623(8) Uani 1 1 d D . . . .
F1 F 0.19600(3) 0.11144(14) 0.16645(13) 0.1078(9) Uani 1 1 d D . . . .
F2 F 0.19187(3) 0.17327(19) 0.08522(9) 0.0981(8) Uani 1 1 d D . . . .
F3 F 0.22853(3) 0.12404(16) 0.11706(11) 0.0941(7) Uani 1 1 d D . . . .
F4 F 0.22478(3) 0.27391(18) 0.10906(14) 0.1226(11) Uani 1 1 d D . . . .
F5 F 0.22909(3) 0.2107(3) 0.18876(12) 0.1318(12) Uani 1 1 d D . . . .
O2 O 0.09695(2) 0.63570(12) 0.26049(8) 0.0490(4) Uani 1 1 d . . . . .
C48 C 0.07722(4) 0.6200(2) 0.26466(12) 0.0516(6) Uani 1 1 d . . . . .
H31 H 0.0755 0.5636 0.2886 0.062 Uiso 1 1 calc R U . . .
H32 H 0.0703 0.6076 0.2274 0.062 Uiso 1 1 calc R U . . .
C49 C 0.06937(4) 0.7097(2) 0.28977(12) 0.0523(6) Uani 1 1 d . . . . .
H33 H 0.0772 0.7250 0.3253 0.063 Uiso 1 1 calc R U . . .
H34 H 0.0702 0.7647 0.2642 0.063 Uiso 1 1 calc R U . . .
C50 C 0.04861(4) 0.6943(2) 0.29992(14) 0.0593(7) Uani 1 1 d . . . . .
H35 H 0.0409 0.6796 0.2641 0.071 Uiso 1 1 calc R U . . .
H36 H 0.0479 0.6380 0.3246 0.071 Uiso 1 1 calc R U . . .
C51 C 0.04004(4) 0.7802(2) 0.32586(11) 0.0522(6) Uani 1 1 d . . . . .
C52 C 0.02029(5) 0.7619(3) 0.34637(16) 0.0753(10) Uani 1 1 d . . . . .
F6 F 0.05146(2) 0.81111(13) 0.37072(7) 0.0653(4) Uani 1 1 d . . . . .
F7 F 0.03821(3) 0.85500(15) 0.29088(8) 0.0803(6) Uani 1 1 d . . . . .
F8 F 0.01408(3) 0.83866(16) 0.37069(10) 0.0884(6) Uani 1 1 d . . . . .
F9 F 0.00788(3) 0.7366(3) 0.30552(13) 0.1372(13) Uani 1 1 d . . . . .
F10 F 0.02194(4) 0.69092(18) 0.38400(12) 0.1044(8) Uani 1 1 d . . . . .
O3 O 0.17355(2) 0.59790(13) 0.32167(7) 0.0459(4) Uani 1 1 d . . . . .
C53 C 0.19006(4) 0.5434(2) 0.34476(11) 0.0488(6) Uani 1 1 d . . . . .
H37 H 0.1860 0.4912 0.3686 0.059 Uiso 1 1 calc R U . . .
H38 H 0.1991 0.5856 0.3678 0.059 Uiso 1 1 calc R U . . .
C54 C 0.19978(4) 0.5015(2) 0.29764(11) 0.0520(6) Uani 1 1 d . . . . .
H39 H 0.1900 0.4688 0.2715 0.062 Uiso 1 1 calc R U . . .
H40 H 0.2092 0.4523 0.3129 0.062 Uiso 1 1 calc R U . . .
C55 C 0.21019(4) 0.5754(2) 0.26562(11) 0.0534(6) Uani 1 1 d . . . . .
H41 H 0.2007 0.6225 0.2485 0.064 Uiso 1 1 calc R U . . .
H42 H 0.2195 0.6106 0.2920 0.064 Uiso 1 1 calc R U . . .
C56 C 0.22067(4) 0.5322(2) 0.22095(12) 0.0601(7) Uani 1 1 d . . . . .
C57 C 0.23197(6) 0.5989(3) 0.18818(15) 0.0841(11) Uani 1 1 d . . . . .
F11 F 0.23361(3) 0.4635(2) 0.24372(10) 0.1065(8) Uani 1 1 d . . . . .
F12 F 0.20840(3) 0.48372(15) 0.18372(7) 0.0773(5) Uani 1 1 d . . . . .
F13 F 0.24165(4) 0.5497(2) 0.15200(10) 0.1119(9) Uani 1 1 d . . . . .
F14 F 0.21992(4) 0.6592(2) 0.16033(10) 0.0972(7) Uani 1 1 d . . . . .
F15 F 0.24510(3) 0.6486(2) 0.22061(10) 0.1099(9) Uani 1 1 d . . . . .
O4 O 0.12170(2) 0.69826(12) 0.46883(6) 0.0397(3) Uani 1 1 d . . . . .
C58 C 0.10197(3) 0.71372(17) 0.44999(9) 0.0374(5) Uani 1 1 d . . . . .
H43 H 0.0966 0.6582 0.4279 0.045 Uiso 1 1 calc R U . . .
H44 H 0.1003 0.7723 0.4267 0.045 Uiso 1 1 calc R U . . .
C59 C 0.09203(3) 0.72539(18) 0.50236(9) 0.0391(5) Uani 1 1 d . . . . .
H45 H 0.0926 0.6638 0.5229 0.047 Uiso 1 1 calc R U . . .
H46 H 0.0989 0.7744 0.5267 0.047 Uiso 1 1 calc R U . . .
C60 C 0.07117(3) 0.75556(18) 0.48862(10) 0.0414(5) Uani 1 1 d . . . . .
H47 H 0.0706 0.8165 0.4674 0.050 Uiso 1 1 calc R U . . .
H48 H 0.0642 0.7059 0.4649 0.050 Uiso 1 1 calc R U . . .
C61 C 0.06136(4) 0.76904(19) 0.54022(10) 0.0466(6) Uani 1 1 d . . . . .
C62 C 0.04068(4) 0.8039(2) 0.53049(13) 0.0599(7) Uani 1 1 d . . . . .
F16 F 0.06093(2) 0.68487(12) 0.56924(6) 0.0529(4) Uani 1 1 d . . . . .
F17 F 0.07093(2) 0.83313(12) 0.57544(7) 0.0599(4) Uani 1 1 d . . . . .
F18 F 0.03315(3) 0.81364(17) 0.57824(9) 0.0822(6) Uani 1 1 d . . . . .
F19 F 0.03982(3) 0.88904(14) 0.50510(9) 0.0796(5) Uani 1 1 d . . . . .
F20 F 0.02979(2) 0.74281(15) 0.49899(9) 0.0741(5) Uani 1 1 d . . . . .
O5 O 0.19184(2) 0.54822(13) 0.55076(8) 0.0502(4) Uani 1 1 d . . . . .
C63 C 0.20463(3) 0.48225(19) 0.52977(12) 0.0482(6) Uani 1 1 d . . . . .
H49 H 0.1989 0.4566 0.4935 0.058 Uiso 1 1 calc R U . . .
H50 H 0.2072 0.4278 0.5559 0.058 Uiso 1 1 calc R U . . .
C64 C 0.22298(4) 0.5336(2) 0.52289(15) 0.0596(7) Uani 1 1 d . . . . .
H51 H 0.2279 0.5638 0.5588 0.072 Uiso 1 1 calc R U . . .
H52 H 0.2202 0.5856 0.4953 0.072 Uiso 1 1 calc R U . . .
C65 C 0.23880(4) 0.4687(2) 0.50402(12) 0.0541(6) Uani 1 1 d . . . . .
H53 H 0.2514 0.4993 0.5147 0.065 Uiso 1 1 calc R U . . .
H54 H 0.2387 0.4067 0.5240 0.065 Uiso 1 1 calc R U . . .
C66 C 0.23671(4) 0.4493(2) 0.44282(12) 0.0508(6) Uani 1 1 d . . . . .
C67 C 0.25281(4) 0.3893(2) 0.42252(12) 0.0547(6) Uani 1 1 d . . . . .
F21 F 0.22006(2) 0.40156(12) 0.42622(7) 0.0585(4) Uani 1 1 d . . . . .
F22 F 0.23588(3) 0.53195(14) 0.41312(8) 0.0730(5) Uani 1 1 d . . . . .
F23 F 0.25030(3) 0.37660(16) 0.36825(7) 0.0758(5) Uani 1 1 d . . . . .
F24 F 0.26979(2) 0.43163(13) 0.43574(7) 0.0635(4) Uani 1 1 d . . . . .
F25 F 0.25356(3) 0.30274(12) 0.44636(8) 0.0680(5) Uani 1 1 d . . . . .
O6 O 0.12088(2) 0.41277(12) 0.59526(6) 0.0404(4) Uani 1 1 d . . . . .
C68 C 0.10390(3) 0.45780(18) 0.56841(10) 0.0409(5) Uani 1 1 d . . . . .
H55 H 0.1051 0.4673 0.5284 0.049 Uiso 1 1 calc R U . . .
H56 H 0.1020 0.5213 0.5854 0.049 Uiso 1 1 calc R U . . .
C69 C 0.08722(3) 0.39245(19) 0.57578(11) 0.0470(6) Uani 1 1 d . . . . .
H57 H 0.0864 0.3830 0.6160 0.056 Uiso 1 1 calc R U . . .
H58 H 0.0896 0.3290 0.5594 0.056 Uiso 1 1 calc R U . . .
C70 C 0.06795(4) 0.4316(2) 0.54874(12) 0.0523(6) Uani 1 1 d . . . . .
H59 H 0.0574 0.3937 0.5623 0.063 Uiso 1 1 calc R U . . .
H60 H 0.0665 0.4988 0.5611 0.063 Uiso 1 1 calc R U . . .
C71 C 0.06558(4) 0.4293(2) 0.48596(14) 0.0591(7) Uani 1 1 d . . . . .
C72 C 0.04531(5) 0.4509(3) 0.45815(17) 0.0761(10) Uani 1 1 d . . . . .
F26 F 0.07029(3) 0.34240(14) 0.46649(8) 0.0747(5) Uani 1 1 d . . . . .
F27 F 0.07715(3) 0.49479(15) 0.46451(8) 0.0755(5) Uani 1 1 d . . . . .
F28 F 0.04451(3) 0.4476(2) 0.40293(10) 0.1042(8) Uani 1 1 d . . . . .
F29 F 0.04016(3) 0.53889(17) 0.47137(11) 0.1004(8) Uani 1 1 d . . . . .
F30 F 0.03290(3) 0.38968(18) 0.47399(11) 0.0967(7) Uani 1 1 d . . . . .
O7 O 0.17182(8) 0.1970(7) 0.5630(2) 0.0493(12) Uani 0.745(6) 1 d D U P A 1
C73 C 0.18019(6) 0.1502(3) 0.51905(19) 0.0433(9) Uani 0.745(6) 1 d D U P A 1
H61 H 0.1703 0.1364 0.4876 0.052 Uiso 0.745(6) 1 calc R U P A 1
H62 H 0.1863 0.0890 0.5322 0.052 Uiso 0.745(6) 1 calc R U P A 1
C74 C 0.19510(5) 0.2191(2) 0.50130(14) 0.0446(9) Uani 0.745(6) 1 d D U P A 1
H63 H 0.2046 0.2335 0.5338 0.053 Uiso 0.745(6) 1 calc R U P A 1
H64 H 0.1887 0.2801 0.4891 0.053 Uiso 0.745(6) 1 calc R U P A 1
C75 C 0.20582(6) 0.1800(3) 0.45401(15) 0.0463(8) Uani 0.745(6) 1 d D U P A 1
H65 H 0.2177 0.2180 0.4526 0.056 Uiso 0.745(6) 1 calc R U P A 1
H66 H 0.2097 0.1128 0.4628 0.056 Uiso 0.745(6) 1 calc R U P A 1
C76 C 0.19452(7) 0.1821(3) 0.39753(18) 0.0510(9) Uani 0.745(6) 1 d D U P A 1
C77 C 0.20653(8) 0.1602(4) 0.3503(2) 0.0598(11) Uani 0.745(6) 1 d D U P A 1
F31 F 0.18635(8) 0.2696(3) 0.3865(2) 0.0642(9) Uani 0.745(6) 1 d D U P A 1
F32 F 0.18004(4) 0.1165(2) 0.39321(14) 0.0645(8) Uani 0.745(6) 1 d D U P A 1
F33 F 0.19620(12) 0.1606(4) 0.3009(2) 0.0967(14) Uani 0.745(6) 1 d D U P A 1
F34 F 0.21485(7) 0.0753(4) 0.3566(2) 0.0738(10) Uani 0.745(6) 1 d D U P A 1
F35 F 0.22024(9) 0.2245(5) 0.3503(3) 0.101(2) Uani 0.745(6) 1 d D U P A 1
O8 O 0.1733(2) 0.1980(19) 0.5773(7) 0.055(3) Uani 0.255(6) 1 d D U P A 2
C78 C 0.18602(19) 0.1560(11) 0.5436(5) 0.056(3) Uani 0.255(6) 1 d D U P A 2
H67 H 0.1859 0.0852 0.5476 0.067 Uiso 0.255(6) 1 calc R U P A 2
H68 H 0.1993 0.1790 0.5547 0.067 Uiso 0.255(6) 1 calc R U P A 2
C79 C 0.17978(18) 0.1834(10) 0.4845(5) 0.067(3) Uani 0.255(6) 1 d D U P A 2
H69 H 0.1766 0.2527 0.4827 0.080 Uiso 0.255(6) 1 calc R U P A 2
H70 H 0.1680 0.1470 0.4709 0.080 Uiso 0.255(6) 1 calc R U P A 2
C80 C 0.1956(2) 0.1627(12) 0.4464(5) 0.076(3) Uani 0.255(6) 1 d D U P A 2
H71 H 0.2071 0.2023 0.4589 0.091 Uiso 0.255(6) 1 calc R U P A 2
H72 H 0.1995 0.0944 0.4505 0.091 Uiso 0.255(6) 1 calc R U P A 2
C81 C 0.1896(2) 0.1830(13) 0.3865(6) 0.087(4) Uani 0.255(6) 1 d D U P A 2
C82 C 0.2036(3) 0.1707(15) 0.3437(8) 0.092(5) Uani 0.255(6) 1 d D U P A 2
F36 F 0.1749(2) 0.1227(12) 0.3668(6) 0.132(5) Uani 0.255(6) 1 d D U P A 2
F37 F 0.1825(4) 0.2730(14) 0.3771(10) 0.127(6) Uani 0.255(6) 1 d D U P A 2
F38 F 0.2095(4) 0.0811(14) 0.3479(11) 0.149(8) Uani 0.255(6) 1 d D U P A 2
F39 F 0.2182(3) 0.2309(15) 0.3450(6) 0.095(5) Uani 0.255(6) 1 d D U P A 2
F40 F 0.1932(4) 0.182(2) 0.2948(8) 0.146(7) Uani 0.255(6) 1 d D U P A 2
O9 O 0.10075(15) 0.0702(13) 0.6120(7) 0.0375(16) Uani 0.566(4) 1 d D U P B 1
C83 C 0.09122(17) 0.1150(15) 0.6548(5) 0.040(2) Uani 0.566(4) 1 d D U P B 1
H73 H 0.0878 0.1821 0.6445 0.048 Uiso 0.566(4) 1 calc R U P B 1
H74 H 0.0997 0.1155 0.6903 0.048 Uiso 0.566(4) 1 calc R U P B 1
C84 C 0.07336(14) 0.0575(10) 0.6608(4) 0.0398(19) Uani 0.566(4) 1 d D U P B 1
H75 H 0.0668 0.0868 0.6908 0.048 Uiso 0.566(4) 1 calc R U P B 1
H76 H 0.0773 -0.0080 0.6731 0.048 Uiso 0.566(4) 1 calc R U P B 1
C85 C 0.05873(11) 0.0484(4) 0.6091(4) 0.0434(14) Uani 0.566(4) 1 d D U P B 1
H77 H 0.0653 0.0190 0.5792 0.052 Uiso 0.566(4) 1 calc R U P B 1
H78 H 0.0486 0.0029 0.6178 0.052 Uiso 0.566(4) 1 calc R U P B 1
C86 C 0.04902(6) 0.1384(3) 0.58648(19) 0.0438(9) Uani 0.566(4) 1 d D U P B 1
C87 C 0.04018(8) 0.2037(4) 0.6271(2) 0.0527(10) Uani 0.566(4) 1 d D U P B 1
F41 F 0.06118(4) 0.19485(18) 0.56035(10) 0.0495(7) Uani 0.566(4) 1 d D U P B 1
F42 F 0.03470(5) 0.1135(2) 0.54614(11) 0.0558(8) Uani 0.566(4) 1 d D U P B 1
F43 F 0.02879(7) 0.2693(3) 0.5995(2) 0.0773(12) Uani 0.566(4) 1 d D U P B 1
F44 F 0.02987(14) 0.1559(8) 0.6600(5) 0.075(2) Uani 0.566(4) 1 d D U P B 1
F45 F 0.05385(6) 0.2509(3) 0.65891(17) 0.0650(10) Uani 0.566(4) 1 d D U P B 1
O10 O 0.1006(2) 0.0620(19) 0.6062(11) 0.052(4) Uani 0.434(4) 1 d D U P B 2
C88 C 0.0922(3) 0.1079(19) 0.6499(9) 0.050(4) Uani 0.434(4) 1 d D U P B 2
H79 H 0.0894 0.1760 0.6404 0.060 Uiso 0.434(4) 1 calc R U P B 2
H80 H 0.1010 0.1055 0.6847 0.060 Uiso 0.434(4) 1 calc R U P B 2
C89 C 0.0736(2) 0.0557(18) 0.6577(8) 0.062(4) Uani 0.434(4) 1 d D U P B 2
H81 H 0.0693 0.0748 0.6937 0.074 Uiso 0.434(4) 1 calc R U P B 2
H82 H 0.0760 -0.0144 0.6588 0.074 Uiso 0.434(4) 1 calc R U P B 2
C90 C 0.05786(15) 0.0782(6) 0.6112(5) 0.052(2) Uani 0.434(4) 1 d D U P B 2
H83 H 0.0639 0.0867 0.5763 0.062 Uiso 0.434(4) 1 calc R U P B 2
H84 H 0.0492 0.0219 0.6061 0.062 Uiso 0.434(4) 1 calc R U P B 2
C91 C 0.04588(10) 0.1654(5) 0.6195(3) 0.0545(13) Uani 0.434(4) 1 d D U P B 2
C92 C 0.03239(10) 0.1940(5) 0.5694(3) 0.0634(13) Uani 0.434(4) 1 d D U P B 2
F46 F 0.05707(8) 0.2440(4) 0.6338(3) 0.0720(15) Uani 0.434(4) 1 d D U P B 2
F47 F 0.03494(17) 0.1515(10) 0.6614(5) 0.064(2) Uani 0.434(4) 1 d D U P B 2
F48 F 0.02159(11) 0.2678(5) 0.5779(3) 0.0902(18) Uani 0.434(4) 1 d D U P B 2
F49 F 0.02100(9) 0.1223(4) 0.5528(2) 0.0879(15) Uani 0.434(4) 1 d D U P B 2
F50 F 0.04238(8) 0.2172(4) 0.52782(19) 0.0860(15) Uani 0.434(4) 1 d D U P B 2
O11 O 0.14420(2) -0.09180(12) 0.45981(6) 0.0408(4) Uani 1 1 d . . . . .
C93 C 0.15761(3) -0.09977(17) 0.41998(9) 0.0378(5) Uani 1 1 d . . . . .
H85 H 0.1577 -0.0403 0.3976 0.045 Uiso 1 1 calc R U . . .
H86 H 0.1543 -0.1546 0.3947 0.045 Uiso 1 1 calc R U . . .
C94 C 0.17696(3) -0.11563(18) 0.45334(9) 0.0404(5) Uani 1 1 d . . . . .
H87 H 0.1760 -0.1701 0.4792 0.048 Uiso 1 1 calc R U . . .
H88 H 0.1806 -0.0576 0.4758 0.048 Uiso 1 1 calc R U . . .
C95 C 0.19245(3) -0.13686(18) 0.41572(10) 0.0420(5) Uani 1 1 d . . . . .
H89 H 0.1881 -0.1896 0.3899 0.050 Uiso 1 1 calc R U . . .
H90 H 0.1945 -0.0792 0.3932 0.050 Uiso 1 1 calc R U . . .
C96 C 0.21107(4) -0.16496(19) 0.44862(11) 0.0466(6) Uani 1 1 d . . . . .
C97 C 0.22758(4) -0.1864(2) 0.41440(12) 0.0542(6) Uani 1 1 d . . . . .
F51 F 0.21743(2) -0.09449(13) 0.48510(7) 0.0625(4) Uani 1 1 d . . . . .
F52 F 0.20880(2) -0.24475(13) 0.47945(7) 0.0620(4) Uani 1 1 d . . . . .
F53 F 0.24312(2) -0.21370(17) 0.44681(8) 0.0787(6) Uani 1 1 d . . . . .
F54 F 0.22280(3) -0.25636(14) 0.37807(8) 0.0714(5) Uani 1 1 d . . . . .
F55 F 0.23205(2) -0.10987(14) 0.38652(8) 0.0686(5) Uani 1 1 d . . . . .
O12 O 0.07065(2) 0.03807(12) 0.39407(7) 0.0438(4) Uani 1 1 d . . . . .
C98 C 0.06179(4) 0.0931(2) 0.43484(11) 0.0496(6) Uani 1 1 d . . . . .
H91 H 0.0711 0.1399 0.4531 0.060 Uiso 1 1 calc R U . . .
H92 H 0.0576 0.0500 0.4637 0.060 Uiso 1 1 calc R U . . .
C99 C 0.04473(4) 0.1449(2) 0.40514(13) 0.0545(6) Uani 1 1 d . . . . .
H93 H 0.0490 0.1820 0.3738 0.065 Uiso 1 1 calc R U . . .
H94 H 0.0397 0.1910 0.4311 0.065 Uiso 1 1 calc R U . . .
C100 C 0.02883(4) 0.0774(2) 0.38320(12) 0.0547(6) Uani 1 1 d . . . . .
H95 H 0.0337 0.0331 0.3560 0.066 Uiso 1 1 calc R U . . .
H96 H 0.0250 0.0383 0.4143 0.066 Uiso 1 1 calc R U . . .
C101 C 0.01151(4) 0.1293(2) 0.35584(15) 0.0664(8) Uani 1 1 d . . . . .
C102 C -0.00555(4) 0.0674(3) 0.33976(14) 0.0692(9) Uani 1 1 d . . . . .
F56 F 0.00561(3) 0.19821(14) 0.38982(11) 0.0881(7) Uani 1 1 d . . . . .
F57 F 0.01568(3) 0.1758(2) 0.30896(11) 0.1023(8) Uani 1 1 d . . . . .
F58 F -0.02050(3) 0.1171(2) 0.31492(11) 0.1015(8) Uani 1 1 d . . . . .
F59 F -0.00156(3) -0.0027(2) 0.30449(9) 0.0949(7) Uani 1 1 d . . . . .
F60 F -0.01156(3) 0.02396(14) 0.38322(9) 0.0741(5) Uani 1 1 d . . . . .
O13 O 0.12492(18) 0.0036(11) 0.2606(5) 0.0294(17) Uani 0.577(15) 1 d D U P C 1
C103 C 0.1419(2) 0.0148(14) 0.2334(8) 0.0300(18) Uani 0.577(15) 1 d D U P C 1
H97 H 0.1484 0.0755 0.2455 0.036 Uiso 0.577(15) 1 calc R U P C 1
H98 H 0.1384 0.0178 0.1927 0.036 Uiso 0.577(15) 1 calc R U P C 1
C104 C 0.15535(19) -0.0695(13) 0.2476(9) 0.043(3) Uani 0.577(15) 1 d D U P C 1
H99 H 0.1493 -0.1296 0.2323 0.051 Uiso 0.577(15) 1 calc R U P C 1
H100 H 0.1579 -0.0764 0.2885 0.051 Uiso 0.577(15) 1 calc R U P C 1
C105 C 0.17429(16) -0.0509(11) 0.2225(5) 0.0410(19) Uani 0.577(15) 1 d D U P C 1
H101 H 0.1718 -0.0555 0.1815 0.049 Uiso 0.577(15) 1 calc R U P C 1
H102 H 0.1787 0.0153 0.2318 0.049 Uiso 0.577(15) 1 calc R U P C 1
C106 C 0.18997(13) -0.1202(7) 0.2428(4) 0.0395(12) Uani 0.577(15) 1 d D U P C 1
C107 C 0.20934(12) -0.1068(6) 0.2207(3) 0.0501(13) Uani 0.577(15) 1 d D U P C 1
F61 F 0.19390(17) -0.1125(8) 0.2982(3) 0.071(2) Uani 0.577(15) 1 d D U P C 1
F62 F 0.18446(16) -0.2115(7) 0.2324(5) 0.075(2) Uani 0.577(15) 1 d D U P C 1
F63 F 0.2220(2) -0.1716(9) 0.2415(7) 0.062(2) Uani 0.577(15) 1 d D U P C 1
F64 F 0.20729(9) -0.1133(7) 0.1658(2) 0.083(2) Uani 0.577(15) 1 d D U P C 1
F65 F 0.21644(6) -0.0220(4) 0.2340(4) 0.0772(17) Uani 0.577(15) 1 d D U P C 1
O14 O 0.1246(3) 0.0035(14) 0.2481(7) 0.032(3) Uani 0.423(15) 1 d D U P C 2
C108 C 0.1418(3) 0.020(2) 0.2237(11) 0.035(3) Uani 0.423(15) 1 d D U P C 2
H103 H 0.1472 0.0844 0.2341 0.042 Uiso 0.423(15) 1 calc R U P C 2
H104 H 0.1395 0.0160 0.1827 0.042 Uiso 0.423(15) 1 calc R U P C 2
C109 C 0.1554(2) -0.0588(16) 0.2472(9) 0.032(3) Uani 0.423(15) 1 d D U P C 2
H105 H 0.1487 -0.1214 0.2446 0.039 Uiso 0.423(15) 1 calc R U P C 2
H106 H 0.1597 -0.0457 0.2868 0.039 Uiso 0.423(15) 1 calc R U P C 2
C110 C 0.1728(2) -0.0622(14) 0.2138(7) 0.043(3) Uani 0.423(15) 1 d D U P C 2
H107 H 0.1688 -0.0897 0.1766 0.051 Uiso 0.423(15) 1 calc R U P C 2
H108 H 0.1774 0.0040 0.2085 0.051 Uiso 0.423(15) 1 calc R U P C 2
C111 C 0.18893(18) -0.1207(10) 0.2418(6) 0.0437(17) Uani 0.423(15) 1 d D U P C 2
C112 C 0.20620(17) -0.1335(8) 0.2092(5) 0.0579(19) Uani 0.423(15) 1 d D U P C 2
F66 F 0.1956(2) -0.0831(11) 0.2915(5) 0.083(4) Uani 0.423(15) 1 d D U P C 2
F67 F 0.1832(2) -0.2103(9) 0.2525(6) 0.070(3) Uani 0.423(15) 1 d D U P C 2
F68 F 0.2198(3) -0.1875(11) 0.2367(10) 0.060(2) Uani 0.423(15) 1 d D U P C 2
F69 F 0.20116(14) -0.1776(13) 0.1617(2) 0.103(4) Uani 0.423(15) 1 d D U P C 2
F70 F 0.21375(13) -0.0520(7) 0.1989(7) 0.106(5) Uani 0.423(15) 1 d D U P C 2
O15 O 0.0708(3) 0.2966(14) 0.2359(12) 0.034(2) Uani 0.496(9) 1 d D U P D 1
C113 C 0.0555(2) 0.2939(13) 0.2700(8) 0.040(2) Uani 0.496(9) 1 d D U P D 1
H109 H 0.0607 0.2948 0.3097 0.048 Uiso 0.496(9) 1 calc R U P D 1
H110 H 0.0479 0.2346 0.2626 0.048 Uiso 0.496(9) 1 calc R U P D 1
C114 C 0.0431(3) 0.3819(13) 0.2559(6) 0.044(2) Uani 0.496(9) 1 d D U P D 1
H111 H 0.0338 0.3892 0.2836 0.053 Uiso 0.496(9) 1 calc R U P D 1
H112 H 0.0513 0.4400 0.2577 0.053 Uiso 0.496(9) 1 calc R U P D 1
C115 C 0.0322(2) 0.3732(8) 0.1982(5) 0.046(2) Uani 0.496(9) 1 d D U P D 1
H113 H 0.0407 0.3418 0.1733 0.056 Uiso 0.496(9) 1 calc R U P D 1
H114 H 0.0209 0.3314 0.2001 0.056 Uiso 0.496(9) 1 calc R U P D 1
C116 C 0.02569(11) 0.4681(6) 0.1738(3) 0.0497(14) Uani 0.496(9) 1 d D U P D 1
C117 C 0.01234(13) 0.4638(8) 0.1201(3) 0.0644(16) Uani 0.496(9) 1 d D U P D 1
F71 F 0.04073(8) 0.5226(5) 0.1636(2) 0.0782(18) Uani 0.496(9) 1 d D U P D 1
F72 F 0.01668(10) 0.5185(4) 0.21009(19) 0.0828(19) Uani 0.496(9) 1 d D U P D 1
F73 F 0.0077(2) 0.5483(8) 0.0976(5) 0.090(3) Uani 0.496(9) 1 d D U P D 1
F74 F -0.00401(7) 0.4219(5) 0.1300(3) 0.109(2) Uani 0.496(9) 1 d D U P D 1
F75 F 0.01968(13) 0.4127(6) 0.0830(2) 0.107(3) Uani 0.496(9) 1 d D U P D 1
O16 O 0.0685(3) 0.2849(14) 0.2313(12) 0.040(4) Uani 0.504(9) 1 d D U P D 2
C118 C 0.0526(3) 0.2814(13) 0.2634(8) 0.046(3) Uani 0.504(9) 1 d D U P D 2
H115 H 0.0571 0.2821 0.3036 0.055 Uiso 0.504(9) 1 calc R U P D 2
H116 H 0.0450 0.2223 0.2548 0.055 Uiso 0.504(9) 1 calc R U P D 2
C119 C 0.0406(3) 0.3699(12) 0.2474(6) 0.049(3) Uani 0.504(9) 1 d D U P D 2
H117 H 0.0293 0.3709 0.2689 0.059 Uiso 0.504(9) 1 calc R U P D 2
H118 H 0.0483 0.4280 0.2574 0.059 Uiso 0.504(9) 1 calc R U P D 2
C120 C 0.0336(2) 0.3727(9) 0.1858(5) 0.049(2) Uani 0.504(9) 1 d D U P D 2
H119 H 0.0448 0.3737 0.1644 0.059 Uiso 0.504(9) 1 calc R U P D 2
H120 H 0.0261 0.3136 0.1756 0.059 Uiso 0.504(9) 1 calc R U P D 2
C121 C 0.02111(12) 0.4590(7) 0.1700(4) 0.0615(16) Uani 0.504(9) 1 d D U P D 2
C122 C 0.01463(12) 0.4661(7) 0.1077(4) 0.0619(16) Uani 0.504(9) 1 d D U P D 2
F76 F 0.03038(14) 0.5414(4) 0.1842(3) 0.104(3) Uani 0.504(9) 1 d D U P D 2
F77 F 0.00504(10) 0.4582(8) 0.1957(3) 0.136(4) Uani 0.504(9) 1 d D U P D 2
F78 F 0.02927(8) 0.4754(6) 0.0800(2) 0.098(2) Uani 0.504(9) 1 d D U P D 2
F79 F 0.0030(2) 0.5423(9) 0.0986(7) 0.102(3) Uani 0.504(9) 1 d D U P D 2
F80 F 0.00486(13) 0.3906(4) 0.0909(4) 0.123(3) Uani 0.504(9) 1 d D U P D 2
C123 C 0.1063(2) 0.2562(10) 0.3956(6) 0.082(4) Uani 0.377(3) 1 d D U P E 1
H121 H 0.0927 0.2401 0.3995 0.098 Uiso 0.377(3) 1 calc R U P E 1
H122 H 0.1115 0.2055 0.3730 0.098 Uiso 0.377(3) 1 calc R U P E 1
C124 C 0.1072(2) 0.3521(10) 0.3667(6) 0.086(3) Uani 0.377(3) 1 d D U P E 1
H123 H 0.1003 0.3477 0.3288 0.103 Uiso 0.377(3) 1 calc R U P E 1
H124 H 0.1007 0.4015 0.3875 0.103 Uiso 0.377(3) 1 calc R U P E 1
C125 C 0.1273(2) 0.3810(9) 0.3631(4) 0.091(3) Uani 0.377(3) 1 d D U P E 1
H125 H 0.1275 0.4463 0.3469 0.109 Uiso 0.377(3) 1 calc R U P E 1
H126 H 0.1332 0.3364 0.3379 0.109 Uiso 0.377(3) 1 calc R U P E 1
C126 C 0.1395(2) 0.3807(11) 0.4204(6) 0.089(4) Uani 0.377(3) 1 d D U P E 1
H127 H 0.1531 0.3943 0.4154 0.107 Uiso 0.377(3) 1 calc R U P E 1
H128 H 0.1349 0.4322 0.4438 0.107 Uiso 0.377(3) 1 calc R U P E 1
C127 C 0.13829(19) 0.2869(11) 0.4489(6) 0.084(4) Uani 0.377(3) 1 d D U P E 1
H129 H 0.1452 0.2909 0.4868 0.100 Uiso 0.377(3) 1 calc R U P E 1
H130 H 0.1446 0.2368 0.4282 0.100 Uiso 0.377(3) 1 calc R U P E 1
C128 C 0.11763(16) 0.2599(9) 0.4523(4) 0.078(3) Uani 0.377(3) 1 d D U P E 1
H131 H 0.1117 0.3073 0.4757 0.094 Uiso 0.377(3) 1 calc R U P E 1
H132 H 0.1171 0.1962 0.4703 0.094 Uiso 0.377(3) 1 calc R U P E 1
C129 C 0.1193(2) 0.2218(8) 0.4217(5) 0.079(3) Uani 0.374(3) 1 d D U P F 2
H133 H 0.1201 0.1657 0.4470 0.095 Uiso 0.374(3) 1 calc R U P F 2
H134 H 0.1058 0.2261 0.4041 0.095 Uiso 0.374(3) 1 calc R U P F 2
C130 C 0.12400(18) 0.3114(7) 0.4553(4) 0.076(2) Uani 0.374(3) 1 d D U P F 2
H135 H 0.1141 0.3216 0.4810 0.091 Uiso 0.374(3) 1 calc R U P F 2
H136 H 0.1366 0.3029 0.4780 0.091 Uiso 0.374(3) 1 calc R U P F 2
C131 C 0.1249(2) 0.3983(7) 0.4189(5) 0.085(3) Uani 0.374(3) 1 d D U P F 2
H137 H 0.1290 0.4549 0.4421 0.102 Uiso 0.374(3) 1 calc R U P F 2
H138 H 0.1120 0.4117 0.3993 0.102 Uiso 0.374(3) 1 calc R U P F 2
C132 C 0.1394(2) 0.3808(7) 0.3759(5) 0.086(3) Uani 0.374(3) 1 d D U P F 2
H139 H 0.1392 0.4366 0.3505 0.103 Uiso 0.374(3) 1 calc R U P F 2
H140 H 0.1525 0.3754 0.3956 0.103 Uiso 0.374(3) 1 calc R U P F 2
C133 C 0.13494(17) 0.2931(6) 0.3429(3) 0.079(2) Uani 0.374(3) 1 d D U P F 2
H141 H 0.1455 0.2810 0.3197 0.095 Uiso 0.374(3) 1 calc R U P F 2
H142 H 0.1230 0.3039 0.3175 0.095 Uiso 0.374(3) 1 calc R U P F 2
C134 C 0.13234(16) 0.2060(6) 0.3773(4) 0.075(2) Uani 0.374(3) 1 d D U P F 2
H143 H 0.1451 0.1850 0.3951 0.090 Uiso 0.374(3) 1 calc R U P F 2
H144 H 0.1270 0.1535 0.3526 0.090 Uiso 0.374(3) 1 calc R U P F 2
C135 C 0.1086(2) 0.2465(10) 0.3983(10) 0.082(7) Uani 0.249(3) 1 d D U P G 3
H145 H 0.1027 0.1900 0.3784 0.098 Uiso 0.249(3) 1 calc R U P G 3
H146 H 0.1012 0.2611 0.4297 0.098 Uiso 0.249(3) 1 calc R U P G 3
C136 C 0.1077(3) 0.3307(11) 0.3596(8) 0.092(7) Uani 0.249(3) 1 d D U P G 3
H147 H 0.0940 0.3474 0.3483 0.111 Uiso 0.249(3) 1 calc R U P G 3
H148 H 0.1136 0.3130 0.3257 0.111 Uiso 0.249(3) 1 calc R U P G 3
C137 C 0.1179(2) 0.4165(8) 0.3861(6) 0.079(4) Uani 0.249(3) 1 d D U P G 3
H149 H 0.1110 0.4397 0.4170 0.095 Uiso 0.249(3) 1 calc R U P G 3
H150 H 0.1179 0.4688 0.3584 0.095 Uiso 0.249(3) 1 calc R U P G 3
C138 C 0.1383(2) 0.3927(11) 0.4082(10) 0.095(7) Uani 0.249(3) 1 d D U P G 3
H151 H 0.1457 0.3781 0.3767 0.114 Uiso 0.249(3) 1 calc R U P G 3
H152 H 0.1442 0.4492 0.4281 0.114 Uiso 0.249(3) 1 calc R U P G 3
C139 C 0.1392(3) 0.3085(12) 0.4470(8) 0.092(7) Uani 0.249(3) 1 d D U P G 3
H153 H 0.1334 0.3264 0.4809 0.110 Uiso 0.249(3) 1 calc R U P G 3
H154 H 0.1528 0.2917 0.4581 0.110 Uiso 0.249(3) 1 calc R U P G 3
C140 C 0.1289(2) 0.2228(8) 0.4206(7) 0.076(4) Uani 0.249(3) 1 d D U P G 3
H155 H 0.1289 0.1707 0.4485 0.091 Uiso 0.249(3) 1 calc R U P G 3
H156 H 0.1359 0.1992 0.3899 0.091 Uiso 0.249(3) 1 calc R U P G 3

loop_
_atom_site_aniso_label
_atom_site_aniso_U_11
_atom_site_aniso_U_22
_atom_site_aniso_U_33
_atom_site_aniso_U_23
_atom_site_aniso_U_13
_atom_site_aniso_U_12
C1 0.0358(11) 0.0419(11) 0.0290(10) 0.0024(9) 0.0028(8) 0.0002(9)
C2 0.0427(12) 0.0435(12) 0.0311(11) -0.0013(9) 0.0091(9) -0.0061(10)
C3 0.0376(12) 0.0470(12) 0.0352(11) -0.0035(9) 0.0066(9) -0.0033(10)
C4 0.0413(12) 0.0487(13) 0.0306(10) -0.0018(9) -0.0009(9) 0.0002(10)
C5 0.0458(13) 0.0470(13) 0.0304(11) 0.0011(9) 0.0096(9) -0.0039(10)
C6 0.0332(11) 0.0392(11) 0.0342(11) 0.0018(9) 0.0062(8) -0.0037(9)
C7 0.0393(11) 0.0396(11) 0.0258(9) 0.0028(8) 0.0059(8) -0.0011(9)
C8 0.0394(12) 0.0408(11) 0.0269(10) 0.0025(8) 0.0075(8) -0.0009(9)
C9 0.0386(12) 0.0439(12) 0.0288(10) 0.0012(9) 0.0087(9) -0.0047(9)
C10 0.0400(12) 0.0432(12) 0.0277(10) 0.0021(9) 0.0091(9) -0.0037(9)
C11 0.0435(13) 0.0418(12) 0.0346(11) -0.0012(9) 0.0078(9) 0.0005(10)
C12 0.0358(11) 0.0465(12) 0.0348(11) 0.0011(9) 0.0058(9) -0.0004(10)
C13 0.0441(12) 0.0372(11) 0.0305(10) -0.0018(9) 0.0098(9) -0.0071(9)
C14 0.0374(12) 0.0419(12) 0.0393(11) -0.0042(9) 0.0128(9) -0.0048(9)
C15 0.0349(11) 0.0438(12) 0.0388(11) -0.0010(9) 0.0081(9) -0.0035(9)
C16 0.0363(11) 0.0412(11) 0.0355(11) -0.0001(9) 0.0068(9) -0.0047(9)
C17 0.0387(12) 0.0384(11) 0.0330(11) -0.0022(9) 0.0114(9) -0.0046(9)
C18 0.0377(11) 0.0390(11) 0.0341(11) -0.0003(9) 0.0085(9) -0.0036(9)
C19 0.0382(12) 0.0440(12) 0.0290(10) -0.0059(9) 0.0046(8) -0.0022(9)
C20 0.0331(11) 0.0482(13) 0.0394(11) -0.0092(10) 0.0071(9) -0.0030(9)
C21 0.0333(11) 0.0460(12) 0.0413(12) -0.0062(10) 0.0018(9) 0.0024(9)
C22 0.0376(12) 0.0445(12) 0.0291(10) -0.0068(9) 0.0012(8) -0.0007(9)
C23 0.0326(11) 0.0479(12) 0.0272(10) -0.0045(9) 0.0034(8) -0.0041(9)
C24 0.0331(11) 0.0484(12) 0.0305(10) -0.0031(9) 0.0028(8) 0.0010(9)
C25 0.0384(12) 0.0458(12) 0.0262(10) 0.0009(9) 0.0011(8) 0.0018(9)
C26 0.0375(11) 0.0510(13) 0.0381(11) -0.0003(10) 0.0087(9) -0.0002(10)
C27 0.0440(13) 0.0495(13) 0.0356(11) -0.0047(10) 0.0122(10) 0.0025(10)
C28 0.0417(12) 0.0466(12) 0.0271(10) 0.0021(9) 0.0044(9) -0.0004(10)
C29 0.0374(11) 0.0495(13) 0.0283(10) 0.0039(9) 0.0071(8) 0.0001(9)
C30 0.0403(12) 0.0474(12) 0.0273(10) -0.0002(9) 0.0070(9) 0.0034(10)
C31 0.0406(12) 0.0384(11) 0.0334(11) -0.0012(9) 0.0094(9) -0.0054(9)
C32 0.0342(11) 0.0391(11) 0.0348(11) 0.0023(9) 0.0065(9) -0.0018(9)
C33 0.0354(11) 0.0373(11) 0.0335(10) 0.0007(9) 0.0099(9) -0.0015(9)
C34 0.0347(11) 0.0351(10) 0.0340(11) 0.0026(8) 0.0077(9) -0.0050(9)
C35 0.0345(11) 0.0390(11) 0.0404(11) 0.0020(9) 0.0114(9) -0.0018(9)
C36 0.0396(12) 0.0438(12) 0.0349(11) -0.0005(9) 0.0144(9) -0.0033(10)
C37 0.0330(11) 0.0404(11) 0.0288(10) 0.0006(8) 0.0027(8) -0.0051(9)
C38 0.0314(10) 0.0397(11) 0.0309(10) 0.0005(8) 0.0017(8) -0.0015(8)
C39 0.0318(11) 0.0424(11) 0.0299(10) 0.0005(9) 0.0050(8) -0.0040(9)
C40 0.0339(11) 0.0393(11) 0.0277(10) 0.0000(8) 0.0012(8) -0.0030(9)
C41 0.0320(10) 0.0421(11) 0.0331(10) 0.0007(9) 0.0021(8) 0.0003(8)
C42 0.0313(11) 0.0460(12) 0.0316(10) 0.0011(9) 0.0053(8) -0.0019(9)
O1 0.0356(8) 0.0412(8) 0.0417(8) -0.0034(7) 0.0111(6) -0.0028(6)
C43 0.0345(11) 0.0465(12) 0.0368(11) 0.0006(9) 0.0073(9) -0.0035(9)
C44 0.0390(12) 0.0467(12) 0.0383(11) 0.0018(10) 0.0104(9) -0.0014(10)
C45 0.0390(12) 0.0520(14) 0.0442(12) 0.0044(11) 0.0111(10) -0.0006(10)
C46 0.0475(14) 0.0546(15) 0.0563(15) 0.0093(12) 0.0185(12) 0.0044(12)
C47 0.0497(16) 0.0680(18) 0.0724(19) 0.0117(15) 0.0205(15) 0.0079(14)
F1 0.0888(15) 0.0622(11) 0.187(3) 0.0515(14) 0.0814(16) 0.0243(10)
F2 0.0720(13) 0.137(2) 0.0839(14) -0.0486(13) 0.0047(10) 0.0300(13)
F3 0.0679(12) 0.0866(14) 0.1354(19) 0.0023(13) 0.0458(13) 0.0263(11)
F4 0.0801(15) 0.0992(17) 0.205(3) 0.0579(18) 0.0888(18) 0.0166(12)
F5 0.0542(12) 0.223(3) 0.1122(19) -0.036(2) -0.0152(12) 0.0386(17)
O2 0.0397(9) 0.0473(9) 0.0612(10) -0.0113(8) 0.0116(8) -0.0009(7)
C48 0.0423(13) 0.0507(14) 0.0629(16) -0.0094(12) 0.0101(12) -0.0009(11)
C49 0.0441(14) 0.0523(14) 0.0611(16) -0.0120(12) 0.0087(12) 0.0016(11)
C50 0.0439(15) 0.0609(17) 0.0735(18) -0.0173(14) 0.0088(13) 0.0014(12)
C51 0.0500(15) 0.0562(15) 0.0494(14) -0.0022(12) 0.0016(11) 0.0095(12)
C52 0.0553(18) 0.089(2) 0.082(2) -0.024(2) 0.0098(16) 0.0113(17)
F6 0.0592(10) 0.0748(11) 0.0605(9) -0.0176(8) -0.0002(8) 0.0073(8)
F7 0.0950(14) 0.0802(12) 0.0678(11) 0.0157(9) 0.0179(10) 0.0367(11)
F8 0.0707(12) 0.0930(14) 0.1062(15) -0.0182(12) 0.0313(11) 0.0246(11)
F9 0.0450(11) 0.219(3) 0.146(2) -0.088(2) 0.0018(13) 0.0020(15)
F10 0.1059(18) 0.0856(15) 0.133(2) 0.0025(14) 0.0631(16) -0.0028(13)
O3 0.0413(9) 0.0606(10) 0.0378(8) -0.0032(7) 0.0131(7) 0.0028(8)
C53 0.0386(13) 0.0618(15) 0.0467(13) -0.0013(12) 0.0083(10) 0.0056(11)
C54 0.0421(13) 0.0636(16) 0.0513(14) -0.0068(12) 0.0097(11) 0.0040(12)
C55 0.0487(15) 0.0654(16) 0.0478(14) -0.0109(12) 0.0132(11) -0.0037(12)
C56 0.0497(15) 0.0781(19) 0.0539(15) -0.0163(14) 0.0121(12) 0.0018(14)
C57 0.078(2) 0.119(3) 0.0579(19) -0.027(2) 0.0212(18) -0.022(2)
F11 0.0858(15) 0.147(2) 0.0932(15) 0.0064(15) 0.0370(12) 0.0529(15)
F12 0.0936(14) 0.0853(12) 0.0551(10) -0.0229(9) 0.0180(9) -0.0259(11)
F13 0.1022(17) 0.149(2) 0.0949(16) -0.0428(16) 0.0585(14) -0.0182(16)
F14 0.1000(17) 0.1175(19) 0.0752(13) -0.0066(13) 0.0153(12) -0.0061(15)
F15 0.0721(13) 0.168(2) 0.0942(15) -0.0431(16) 0.0294(12) -0.0443(15)
O4 0.0349(8) 0.0552(9) 0.0301(7) -0.0023(7) 0.0084(6) 0.0014(7)
C58 0.0361(11) 0.0445(12) 0.0322(11) -0.0010(9) 0.0072(9) -0.0017(9)
C59 0.0380(12) 0.0474(12) 0.0331(11) 0.0013(9) 0.0089(9) -0.0002(10)
C60 0.0385(12) 0.0493(13) 0.0375(11) 0.0022(10) 0.0087(9) 0.0007(10)
C61 0.0419(13) 0.0553(14) 0.0439(13) 0.0004(11) 0.0109(10) 0.0004(11)
C62 0.0482(15) 0.0677(18) 0.0664(18) 0.0061(15) 0.0177(13) 0.0074(13)
F16 0.0464(8) 0.0670(9) 0.0479(8) 0.0130(7) 0.0161(6) 0.0024(7)
F17 0.0531(9) 0.0724(10) 0.0566(9) -0.0203(8) 0.0166(7) -0.0020(8)
F18 0.0577(11) 0.1130(16) 0.0824(12) -0.0023(11) 0.0367(9) 0.0177(10)
F19 0.0619(11) 0.0751(12) 0.1044(15) 0.0187(11) 0.0210(10) 0.0224(9)
F20 0.0390(8) 0.0921(13) 0.0898(13) 0.0001(11) 0.0019(8) 0.0015(9)
O5 0.0348(9) 0.0480(9) 0.0701(11) -0.0078(8) 0.0163(8) -0.0018(7)
C63 0.0363(12) 0.0531(14) 0.0569(15) -0.0072(12) 0.0118(11) 0.0004(11)
C64 0.0401(14) 0.0557(16) 0.085(2) -0.0140(14) 0.0177(13) -0.0046(12)
C65 0.0356(13) 0.0637(16) 0.0635(16) -0.0111(13) 0.0080(11) -0.0014(11)
C66 0.0354(13) 0.0526(14) 0.0651(16) 0.0036(12) 0.0088(11) -0.0020(11)
C67 0.0423(14) 0.0650(17) 0.0584(16) -0.0009(13) 0.0121(12) -0.0023(12)
F21 0.0395(8) 0.0749(10) 0.0612(9) -0.0112(8) 0.0060(7) -0.0050(7)
F22 0.0562(10) 0.0720(11) 0.0923(13) 0.0280(10) 0.0154(9) 0.0079(8)
F23 0.0605(10) 0.1106(15) 0.0588(10) -0.0096(10) 0.0166(8) -0.0022(10)
F24 0.0375(8) 0.0801(11) 0.0749(11) -0.0011(9) 0.0148(7) -0.0016(7)
F25 0.0631(10) 0.0572(10) 0.0874(12) 0.0032(9) 0.0243(9) 0.0100(8)
O6 0.0319(8) 0.0502(9) 0.0391(8) 0.0059(7) 0.0036(6) -0.0014(7)
C68 0.0324(11) 0.0476(13) 0.0418(12) 0.0018(10) -0.0002(9) -0.0009(10)
C69 0.0368(12) 0.0503(14) 0.0534(14) 0.0048(11) 0.0023(10) -0.0019(10)
C70 0.0371(13) 0.0516(14) 0.0668(17) 0.0038(12) -0.0007(12) -0.0031(11)
C71 0.0477(15) 0.0522(15) 0.0742(19) 0.0038(14) -0.0080(13) -0.0043(12)
C72 0.0574(19) 0.072(2) 0.092(3) -0.0001(18) -0.0223(17) -0.0019(16)
F26 0.0715(12) 0.0708(11) 0.0779(12) -0.0103(9) -0.0084(9) 0.0037(9)
F27 0.0643(11) 0.0892(13) 0.0679(11) 0.0227(9) -0.0144(8) -0.0192(10)
F28 0.0800(14) 0.135(2) 0.0874(15) 0.0042(14) -0.0345(12) -0.0016(14)
F29 0.0759(14) 0.0882(15) 0.1262(19) 0.0010(13) -0.0363(13) 0.0249(11)
F30 0.0498(11) 0.1109(17) 0.1219(18) 0.0031(14) -0.0242(11) -0.0189(11)
O7 0.0411(17) 0.057(2) 0.052(2) -0.015(2) 0.0180(15) -0.0082(15)
C73 0.039(2) 0.050(2) 0.043(2) -0.0082(19) 0.0136(16) -0.0055(16)
C74 0.0362(18) 0.0488(18) 0.0503(17) -0.0077(14) 0.0122(13) -0.0064(13)
C75 0.043(2) 0.0496(19) 0.0489(16) -0.0046(14) 0.0158(13) -0.0049(15)
C76 0.051(2) 0.0518(19) 0.0513(18) -0.0006(17) 0.0117(15) -0.0052(15)
C77 0.075(3) 0.057(3) 0.0505(19) -0.006(2) 0.0213(17) -0.0176(17)
F31 0.068(2) 0.0646(15) 0.0604(17) 0.0077(13) 0.0066(14) 0.0065(13)
F32 0.0596(16) 0.0784(15) 0.0567(17) -0.0063(14) 0.0116(12) -0.0259(13)
F33 0.142(4) 0.102(3) 0.0451(17) -0.0111(18) 0.0070(18) -0.011(2)
F34 0.086(2) 0.0724(19) 0.071(2) -0.0149(16) 0.0402(16) 0.0002(14)
F35 0.097(3) 0.087(3) 0.129(5) -0.041(3) 0.062(3) -0.042(3)
O8 0.039(4) 0.054(7) 0.075(7) -0.003(7) 0.022(5) 0.001(4)
C78 0.038(5) 0.065(7) 0.067(5) -0.009(6) 0.013(5) 0.003(5)
C79 0.063(7) 0.068(7) 0.069(5) -0.005(6) 0.008(5) -0.001(6)
C80 0.071(8) 0.090(8) 0.069(5) -0.006(6) 0.018(4) -0.019(7)
C81 0.098(9) 0.091(8) 0.073(5) 0.012(7) 0.015(5) -0.026(6)
C82 0.127(9) 0.080(8) 0.071(6) 0.009(9) 0.025(6) -0.019(6)
F36 0.136(9) 0.184(10) 0.072(7) 0.011(8) -0.001(6) -0.082(9)
F37 0.122(14) 0.130(7) 0.128(13) 0.023(8) 0.012(10) 0.028(7)
F38 0.24(2) 0.076(7) 0.137(14) -0.016(8) 0.066(13) 0.001(8)
F39 0.139(10) 0.108(10) 0.042(5) 0.018(6) 0.035(5) -0.035(9)
F40 0.129(12) 0.24(2) 0.074(5) 0.029(9) 0.020(6) -0.046(11)
O9 0.036(3) 0.046(3) 0.033(3) -0.008(3) 0.012(2) -0.002(2)
C83 0.039(3) 0.057(6) 0.025(3) -0.003(3) 0.009(2) 0.007(3)
C84 0.043(4) 0.048(5) 0.031(3) 0.008(3) 0.013(2) 0.007(3)
C85 0.042(3) 0.044(3) 0.045(3) 0.002(2) 0.0098(19) 0.001(2)
C86 0.041(2) 0.049(2) 0.041(2) 0.0012(15) 0.0037(14) 0.0012(15)
C87 0.047(3) 0.054(3) 0.057(3) -0.0064(18) 0.0092(16) 0.0054(17)
F41 0.0555(15) 0.0515(14) 0.0427(13) 0.0084(10) 0.0106(11) -0.0011(11)
F42 0.0457(17) 0.0676(18) 0.0520(15) -0.0044(12) -0.0031(12) 0.0016(12)
F43 0.066(3) 0.068(2) 0.096(3) -0.0058(19) -0.0012(18) 0.0266(18)
F44 0.058(4) 0.095(4) 0.079(3) -0.002(2) 0.034(3) 0.005(3)
F45 0.060(2) 0.070(2) 0.065(2) -0.0234(19) 0.0049(16) 0.0037(15)
O10 0.047(4) 0.062(8) 0.050(7) -0.006(4) 0.019(4) -0.012(4)
C88 0.044(4) 0.046(6) 0.065(9) 0.004(6) 0.024(4) 0.005(4)
C89 0.039(5) 0.077(10) 0.072(8) 0.013(8) 0.020(4) 0.000(4)
C90 0.050(4) 0.056(4) 0.052(4) -0.003(4) 0.021(3) -0.002(3)
C91 0.050(4) 0.058(3) 0.058(3) -0.003(3) 0.0196(19) 0.002(2)
C92 0.063(4) 0.072(4) 0.058(3) 0.002(3) 0.0170(19) 0.006(2)
F46 0.060(3) 0.057(2) 0.100(5) -0.010(3) 0.011(3) 0.0021(18)
F47 0.062(6) 0.084(4) 0.051(3) -0.005(3) 0.023(3) 0.013(3)
F48 0.084(5) 0.089(3) 0.098(5) 0.015(3) 0.017(3) 0.032(3)
F49 0.074(4) 0.088(3) 0.097(3) 0.011(2) -0.014(2) -0.007(2)
F50 0.097(3) 0.097(3) 0.069(2) 0.021(2) 0.026(2) 0.008(2)
O11 0.0352(8) 0.0552(9) 0.0324(7) 0.0007(7) 0.0052(6) 0.0049(7)
C93 0.0355(11) 0.0439(12) 0.0346(11) 0.0003(9) 0.0063(9) -0.0004(9)
C94 0.0372(12) 0.0476(13) 0.0363(11) -0.0012(10) 0.0036(9) -0.0018(10)
C95 0.0358(12) 0.0466(13) 0.0439(12) -0.0005(10) 0.0052(10) -0.0027(10)
C96 0.0374(12) 0.0553(14) 0.0471(13) 0.0000(11) 0.0052(10) -0.0021(11)
C97 0.0389(13) 0.0637(17) 0.0603(16) 0.0002(13) 0.0066(12) 0.0005(12)
F51 0.0414(8) 0.0847(11) 0.0601(9) -0.0192(8) -0.0002(7) -0.0078(8)
F52 0.0458(8) 0.0739(10) 0.0669(10) 0.0231(8) 0.0097(7) 0.0087(7)
F53 0.0380(9) 0.1167(16) 0.0817(12) 0.0115(11) 0.0079(8) 0.0151(9)
F54 0.0567(10) 0.0753(11) 0.0853(12) -0.0211(10) 0.0218(9) 0.0053(8)
F55 0.0506(9) 0.0814(12) 0.0775(11) 0.0106(9) 0.0241(8) -0.0069(8)
O12 0.0341(8) 0.0560(10) 0.0428(9) -0.0002(7) 0.0106(7) 0.0062(7)
C98 0.0459(14) 0.0561(15) 0.0500(14) -0.0025(11) 0.0192(11) 0.0065(11)
C99 0.0465(14) 0.0527(15) 0.0680(17) 0.0051(13) 0.0228(13) 0.0082(12)
C100 0.0455(14) 0.0579(15) 0.0630(16) 0.0069(13) 0.0165(12) 0.0097(12)
C101 0.0470(16) 0.0720(19) 0.084(2) 0.0230(17) 0.0241(15) 0.0104(14)
C102 0.0456(16) 0.095(2) 0.0699(19) 0.0128(18) 0.0165(14) 0.0155(16)
F56 0.0495(10) 0.0647(11) 0.155(2) 0.0008(12) 0.0318(12) 0.0143(8)
F57 0.0548(11) 0.140(2) 0.1132(17) 0.0721(16) 0.0136(11) 0.0006(12)
F58 0.0497(11) 0.1270(19) 0.1255(19) 0.0409(16) -0.0002(11) 0.0117(11)
F59 0.0662(12) 0.139(2) 0.0789(13) -0.0137(13) 0.0070(10) 0.0030(13)
F60 0.0530(10) 0.0800(12) 0.0926(13) 0.0094(10) 0.0226(9) -0.0057(9)
O13 0.0291(18) 0.042(2) 0.018(5) 0.007(3) 0.008(2) 0.0019(13)
C103 0.035(2) 0.038(4) 0.019(5) 0.008(3) 0.009(3) -0.002(2)
C104 0.040(3) 0.041(5) 0.049(6) 0.005(4) 0.012(4) 0.008(4)
C105 0.043(3) 0.051(4) 0.031(3) 0.002(3) 0.010(2) 0.008(3)
C106 0.041(3) 0.045(3) 0.033(3) 0.000(3) 0.006(2) 0.003(2)
C107 0.043(3) 0.060(3) 0.049(2) 0.004(2) 0.012(2) 0.008(2)
F61 0.058(3) 0.122(5) 0.0313(16) 0.005(2) 0.0032(15) 0.029(3)
F62 0.049(3) 0.044(2) 0.128(6) -0.009(4) 0.000(4) 0.0001(16)
F63 0.043(3) 0.068(4) 0.075(3) 0.000(3) 0.007(2) 0.015(4)
F64 0.070(3) 0.137(6) 0.047(2) 0.010(2) 0.0293(18) 0.034(4)
F65 0.0402(17) 0.062(2) 0.132(4) 0.005(2) 0.019(2) -0.0021(14)
O14 0.038(3) 0.040(3) 0.020(7) 0.010(4) 0.007(4) -0.0008(19)
C108 0.035(3) 0.043(5) 0.029(9) 0.008(5) 0.010(4) -0.001(3)
C109 0.037(4) 0.032(5) 0.030(6) 0.005(4) 0.008(4) -0.008(3)
C110 0.042(4) 0.047(5) 0.042(6) 0.005(4) 0.016(3) 0.003(3)
C111 0.040(3) 0.049(4) 0.043(4) -0.001(4) 0.007(3) -0.003(3)
C112 0.045(4) 0.062(5) 0.069(5) 0.005(3) 0.015(3) 0.008(3)
F66 0.055(4) 0.119(8) 0.069(5) -0.043(6) -0.014(4) 0.021(5)
F67 0.047(3) 0.050(3) 0.114(7) 0.026(4) 0.016(4) 0.006(2)
F68 0.042(4) 0.061(4) 0.078(5) 0.000(4) 0.010(3) 0.007(3)
F69 0.076(5) 0.175(10) 0.060(3) -0.026(4) 0.012(2) 0.046(5)
F70 0.070(5) 0.078(5) 0.183(13) 0.050(5) 0.073(6) 0.020(3)
O15 0.026(4) 0.038(4) 0.040(4) 0.002(3) 0.006(3) -0.003(3)
C113 0.031(4) 0.045(4) 0.045(4) 0.003(3) 0.010(3) -0.003(3)
C114 0.036(4) 0.051(5) 0.046(4) -0.005(3) 0.005(3) 0.005(3)
C115 0.036(4) 0.046(3) 0.056(5) -0.005(3) 0.000(4) 0.002(2)
C116 0.043(3) 0.051(4) 0.054(3) -0.001(2) 0.002(2) 0.003(2)
C117 0.059(3) 0.059(4) 0.071(3) -0.003(3) -0.011(2) 0.012(3)
F71 0.069(3) 0.079(3) 0.082(3) 0.028(2) -0.0119(19) -0.025(2)
F72 0.095(4) 0.083(3) 0.070(2) -0.003(2) 0.007(2) 0.051(3)
F73 0.111(8) 0.077(3) 0.075(4) 0.012(3) -0.013(4) 0.029(3)
F74 0.056(3) 0.120(4) 0.141(6) 0.019(4) -0.035(3) -0.014(2)
F75 0.128(6) 0.122(5) 0.062(3) -0.025(3) -0.024(3) 0.064(5)
O16 0.030(5) 0.042(5) 0.047(6) 0.008(5) 0.007(4) -0.001(4)
C118 0.038(5) 0.054(5) 0.049(5) 0.003(4) 0.014(4) 0.001(4)
C119 0.047(6) 0.049(5) 0.054(5) -0.001(4) 0.021(4) 0.003(4)
C120 0.038(4) 0.054(3) 0.058(5) 0.002(3) 0.009(3) 0.006(3)
C121 0.046(4) 0.063(4) 0.077(3) 0.005(3) 0.015(2) 0.014(2)
C122 0.042(3) 0.057(4) 0.084(3) 0.009(3) -0.007(2) 0.005(2)
F76 0.155(7) 0.053(2) 0.093(4) -0.009(2) -0.035(4) 0.014(3)
F77 0.081(4) 0.200(8) 0.138(5) 0.069(5) 0.063(4) 0.084(4)
F78 0.072(3) 0.152(6) 0.072(3) 0.030(3) 0.012(2) 0.032(3)
F79 0.081(5) 0.084(3) 0.138(6) 0.025(4) -0.007(4) 0.040(4)
F80 0.112(5) 0.074(3) 0.160(6) 0.019(3) -0.083(5) -0.017(3)
C123 0.090(7) 0.082(7) 0.072(7) 0.004(6) 0.003(5) -0.018(6)
C124 0.116(6) 0.078(6) 0.060(6) 0.001(4) -0.009(5) 0.003(6)
C125 0.136(7) 0.079(6) 0.058(5) 0.015(4) 0.016(5) -0.020(6)
C126 0.108(7) 0.089(7) 0.070(6) 0.000(6) 0.011(5) -0.033(6)
C127 0.093(6) 0.086(7) 0.068(7) 0.007(5) -0.008(5) -0.005(6)
C128 0.106(6) 0.074(6) 0.056(4) 0.008(4) 0.015(4) -0.014(5)
C129 0.076(7) 0.074(5) 0.088(7) 0.011(4) 0.015(5) -0.021(5)
C130 0.080(6) 0.077(5) 0.075(5) 0.001(3) 0.028(5) 0.006(5)
C131 0.109(8) 0.066(4) 0.079(6) -0.003(4) 0.006(5) 0.001(6)
C132 0.115(8) 0.073(4) 0.069(6) 0.011(4) 0.011(5) -0.029(6)
C133 0.110(7) 0.079(5) 0.048(4) 0.007(3) 0.007(4) -0.007(5)
C134 0.102(6) 0.062(4) 0.060(5) -0.003(3) 0.004(4) -0.006(4)
C135 0.089(9) 0.059(7) 0.095(13) -0.003(8) -0.003(9) -0.023(8)
C136 0.120(11) 0.077(9) 0.072(10) -0.001(7) -0.018(8) -0.021(8)
C137 0.112(8) 0.063(6) 0.061(7) 0.011(6) 0.006(7) -0.024(6)
C138 0.093(8) 0.077(8) 0.118(15) -0.007(9) 0.018(9) -0.038(8)
C139 0.095(10) 0.087(10) 0.087(12) -0.012(7) -0.021(9) -0.009(8)
C140 0.082(9) 0.065(6) 0.082(9) 0.001(6) 0.019(7) -0.013(6)

loop_
_atom_type_symbol
_atom_type_description
_atom_type_scat_dispersion_real
_atom_type_scat_dispersion_imag
_atom_type_scat_source
C C 0.0181 0.0091 'International Tables Vol C Tables 4.2.6.8 and 6.1.1.4'
H H 0.0000 0.0000 'International Tables Vol C Tables 4.2.6.8 and 6.1.1.4'
O O 0.0492 0.0322 'International Tables Vol C Tables 4.2.6.8 and 6.1.1.4'
F F 0.0727 0.0534 'International Tables Vol C Tables 4.2.6.8 and 6.1.1.4'

loop_
_geom_angle_atom_site_label_1
_geom_angle_atom_site_label_2
_geom_angle_atom_site_label_3
_geom_angle
_geom_angle_site_symmetry_1
_geom_angle_site_symmetry_3
_geom_angle_publ_flag
C40 C1 C7 114.81(17) . . ?
C40 C1 H1 108.6 . . ?
C7 C1 H1 108.6 . . ?
C40 C1 H2 108.6 . . ?
C7 C1 H2 108.6 . . ?
H1 C1 H2 107.5 . . ?
C10 C2 C13 114.41(18) . . ?
C10 C2 H3 108.7 . . ?
C13 C2 H3 108.7 . . ?
C10 C2 H4 108.7 . . ?
C13 C2 H4 108.7 . . ?
H3 C2 H4 107.6 . . ?
C19 C3 C16 113.07(19) . . ?
C19 C3 H5 109.0 . . ?
C16 C3 H5 109.0 . . ?
C19 C3 H6 109.0 . . ?
C16 C3 H6 109.0 . . ?
H5 C3 H6 107.8 . . ?
C22 C4 C25 117.73(18) . . ?
C22 C4 H7 107.9 . . ?
C25 C4 H7 107.9 . . ?
C22 C4 H8 107.9 . . ?
C25 C4 H8 107.9 . . ?
H7 C4 H8 107.2 . . ?
C31 C5 C28 111.54(18) . . ?
C31 C5 H9 109.3 . . ?
C28 C5 H9 109.3 . . ?
C31 C5 H10 109.3 . . ?
C28 C5 H10 109.3 . . ?
H9 C5 H10 108.0 . . ?
C34 C6 C37 115.98(18) . . ?
C34 C6 H11 108.3 . . ?
C37 C6 H11 108.3 . . ?
C34 C6 H12 108.3 . . ?
C37 C6 H12 108.3 . . ?
H11 C6 H12 107.4 . . ?
C12 C7 C8 117.9(2) . . ?
C12 C7 C1 121.2(2) . . ?
C8 C7 C1 120.9(2) . . ?
O1 C8 C9 123.8(2) . . ?
O1 C8 C7 115.65(19) . . ?
C9 C8 C7 120.5(2) . . ?
C10 C9 C8 121.7(2) . . ?
C10 C9 H13 119.2 . . ?
C8 C9 H13 119.2 . . ?
C9 C10 C11 117.8(2) . . ?
C9 C10 C2 120.4(2) . . ?
C11 C10 C2 121.7(2) . . ?
O2 C11 C10 116.1(2) . . ?
O2 C11 C12 123.2(2) . . ?
C10 C11 C12 120.7(2) . . ?
C7 C12 C11 121.3(2) . . ?
C7 C12 H14 119.3 . . ?
C11 C12 H14 119.3 . . ?
C14 C13 C18 118.6(2) . . ?
C14 C13 C2 121.4(2) . . ?
C18 C13 C2 120.0(2) . . ?
C15 C14 O3 122.8(2) . . ?
C15 C14 C13 119.9(2) . . ?
O3 C14 C13 117.3(2) . . ?
C16 C15 C14 121.8(2) . . ?
C16 C15 H15 119.1 . . ?
C14 C15 H15 119.1 . . ?
C15 C16 C17 118.3(2) . . ?
C15 C16 C3 120.3(2) . . ?
C17 C16 C3 121.4(2) . . ?
O4 C17 C18 124.2(2) . . ?
O4 C17 C16 115.53(19) . . ?
C18 C17 C16 120.3(2) . . ?
C17 C18 C13 120.9(2) . . ?
C17 C18 H16 119.5 . . ?
C13 C18 H16 119.5 . . ?
C20 C19 C24 118.1(2) . . ?
C20 C19 C3 121.6(2) . . ?
C24 C19 C3 120.4(2) . . ?
O5 C20 C21 121.4(2) . . ?
O5 C20 C19 118.0(2) . . ?
C21 C20 C19 120.4(2) . . ?
C22 C21 C20 121.4(2) . . ?
C22 C21 H17 119.3 . . ?
C20 C21 H17 119.3 . . ?
C21 C22 C23 118.1(2) . . ?
C21 C22 C4 120.8(2) . . ?
C23 C22 C4 120.8(2) . . ?
O6 C23 C24 123.7(2) . . ?
O6 C23 C22 115.7(2) . . ?
C24 C23 C22 120.6(2) . . ?
C23 C24 C19 121.3(2) . . ?
C23 C24 H18 119.4 . . ?
C19 C24 H18 119.4 . . ?
C30 C25 C26 118.3(2) . . ?
C30 C25 C4 120.3(2) . . ?
C26 C25 C4 121.3(2) . . ?
O7 C26 C27 122.2(4) . . ?
C27 C26 O8 129.2(9) . . ?
O7 C26 C25 117.7(4) . . ?
C27 C26 C25 120.1(2) . . ?
O8 C26 C25 109.4(8) . . ?
C26 C27 C28 121.2(2) . . ?
C26 C27 H19 119.4 . . ?
C28 C27 H19 119.4 . . ?
C27 C28 C29 118.8(2) . . ?
C27 C28 C5 119.7(2) . . ?
C29 C28 C5 121.6(2) . . ?
O9 C29 C28 119.4(7) . . ?
O9 C29 C30 120.8(7) . . ?
C28 C29 C30 119.8(2) . . ?
C28 C29 O10 112.3(10) . . ?
C30 C29 O10 127.9(10) . . ?
C25 C30 C29 121.7(2) . . ?
C25 C30 H20 119.1 . . ?
C29 C30 H20 119.1 . . ?
C36 C31 C32 118.1(2) . . ?
C36 C31 C5 120.5(2) . . ?
C32 C31 C5 121.4(2) . . ?
O11 C32 C33 123.80(19) . . ?
O11 C32 C31 115.58(19) . . ?
C33 C32 C31 120.6(2) . . ?
C32 C33 C34 121.0(2) . . ?
C32 C33 H21 119.5 . . ?
C34 C33 H21 119.5 . . ?
C33 C34 C35 118.3(2) . . ?
C33 C34 C6 120.50(19) . . ?
C35 C34 C6 121.1(2) . . ?
O12 C35 C36 123.0(2) . . ?
O12 C35 C34 116.8(2) . . ?
C36 C35 C34 120.1(2) . . ?
C31 C36 C35 121.5(2) . . ?
C31 C36 H22 119.2 . . ?
C35 C36 H22 119.2 . . ?
C42 C37 C38 118.0(2) . . ?
C42 C37 C6 120.35(19) . . ?
C38 C37 C6 121.6(2) . . ?
O14 C38 C39 118.5(8) . . ?
O14 C38 C37 120.6(9) . . ?
C39 C38 C37 120.3(2) . . ?
C39 C38 O13 126.4(6) . . ?
C37 C38 O13 113.2(6) . . ?
C40 C39 C38 121.5(2) . . ?
C40 C39 H23 119.3 . . ?
C38 C39 H23 119.3 . . ?
C39 C40 C41 118.1(2) . . ?
C39 C40 C1 121.08(19) . . ?
C41 C40 C1 120.8(2) . . ?
O16 C41 C42 121.5(10) . . ?
O15 C41 C42 126.0(10) . . ?
O16 C41 C40 117.8(10) . . ?
O15 C41 C40 113.6(10) . . ?
C42 C41 C40 120.3(2) . . ?
C37 C42 C41 121.7(2) . . ?
C37 C42 H24 119.1 . . ?
C41 C42 H24 119.1 . . ?
C8 O1 C43 116.85(17) . . ?
O1 C43 C44 107.71(18) . . ?
O1 C43 H25 110.2 . . ?
C44 C43 H25 110.2 . . ?
O1 C43 H26 110.2 . . ?
C44 C43 H26 110.2 . . ?
H25 C43 H26 108.5 . . ?
C43 C44 C45 109.40(19) . . ?
C43 C44 H27 109.8 . . ?
C45 C44 H27 109.8 . . ?
C43 C44 H28 109.8 . . ?
C45 C44 H28 109.8 . . ?
H27 C44 H28 108.2 . . ?
C46 C45 C44 113.5(2) . . ?
C46 C45 H29 108.9 . . ?
C44 C45 H29 108.9 . . ?
C46 C45 H30 108.9 . . ?
C44 C45 H30 108.9 . . ?
H29 C45 H30 107.7 . . ?
F1 C46 F2 105.3(3) . . ?
F1 C46 C45 111.6(2) . . ?
F2 C46 C45 110.6(2) . . ?
F1 C46 C47 106.8(2) . . ?
F2 C46 C47 106.8(2) . . ?
C45 C46 C47 115.1(2) . . ?
F5 C47 F3 108.7(3) . . ?
F5 C47 F4 108.5(3) . . ?
F3 C47 F4 107.6(3) . . ?
F5 C47 C46 110.2(3) . . ?
F3 C47 C46 112.9(3) . . ?
F4 C47 C46 108.8(2) . . ?
C11 O2 C48 117.16(19) . . ?
O2 C48 C49 107.5(2) . . ?
O2 C48 H31 110.2 . . ?
C49 C48 H31 110.2 . . ?
O2 C48 H32 110.2 . . ?
C49 C48 H32 110.2 . . ?
H31 C48 H32 108.5 . . ?
C50 C49 C48 110.2(2) . . ?
C50 C49 H33 109.6 . . ?
C48 C49 H33 109.6 . . ?
C50 C49 H34 109.6 . . ?
C48 C49 H34 109.6 . . ?
H33 C49 H34 108.1 . . ?
C51 C50 C49 112.9(2) . . ?
C51 C50 H35 109.0 . . ?
C49 C50 H35 109.0 . . ?
C51 C50 H36 109.0 . . ?
C49 C50 H36 109.0 . . ?
H35 C50 H36 107.8 . . ?
F7 C51 F6 105.5(2) . . ?
F7 C51 C50 111.6(2) . . ?
F6 C51 C50 111.3(2) . . ?
F7 C51 C52 107.8(3) . . ?
F6 C51 C52 105.4(2) . . ?
C50 C51 C52 114.6(3) . . ?
F9 C52 F8 109.7(3) . . ?
F9 C52 F10 108.6(4) . . ?
F8 C52 F10 107.6(3) . . ?
F9 C52 C51 110.5(3) . . ?
F8 C52 C51 111.2(3) . . ?
F10 C52 C51 109.2(3) . . ?
C14 O3 C53 116.12(18) . . ?
O3 C53 C54 108.7(2) . . ?
O3 C53 H37 110.0 . . ?
C54 C53 H37 110.0 . . ?
O3 C53 H38 110.0 . . ?
C54 C53 H38 110.0 . . ?
H37 C53 H38 108.3 . . ?
C53 C54 C55 113.9(2) . . ?
C53 C54 H39 108.8 . . ?
C55 C54 H39 108.8 . . ?
C53 C54 H40 108.8 . . ?
C55 C54 H40 108.8 . . ?
H39 C54 H40 107.7 . . ?
C56 C55 C54 113.3(2) . . ?
C56 C55 H41 108.9 . . ?
C54 C55 H41 108.9 . . ?
C56 C55 H42 108.9 . . ?
C54 C55 H42 108.9 . . ?
H41 C55 H42 107.7 . . ?
F12 C56 F11 104.9(3) . . ?
F12 C56 C55 110.8(2) . . ?
F11 C56 C55 109.9(2) . . ?
F12 C56 C57 106.8(3) . . ?
F11 C56 C57 106.1(3) . . ?
C55 C56 C57 117.5(3) . . ?
F14 C57 F15 109.2(4) . . ?
F14 C57 F13 109.2(3) . . ?
F15 C57 F13 106.4(3) . . ?
F14 C57 C56 108.6(3) . . ?
F15 C57 C56 112.3(3) . . ?
F13 C57 C56 111.2(4) . . ?
C17 O4 C58 118.74(16) . . ?
O4 C58 C59 105.48(17) . . ?
O4 C58 H43 110.6 . . ?
C59 C58 H43 110.6 . . ?
O4 C58 H44 110.6 . . ?
C59 C58 H44 110.6 . . ?
H43 C58 H44 108.8 . . ?
C60 C59 C58 111.37(19) . . ?
C60 C59 H45 109.4 . . ?
C58 C59 H45 109.4 . . ?
C60 C59 H46 109.4 . . ?
C58 C59 H46 109.4 . . ?
H45 C59 H46 108.0 . . ?
C61 C60 C59 111.7(2) . . ?
C61 C60 H47 109.3 . . ?
C59 C60 H47 109.3 . . ?
C61 C60 H48 109.3 . . ?
C59 C60 H48 109.3 . . ?
H47 C60 H48 107.9 . . ?
F17 C61 F16 106.1(2) . . ?
F17 C61 C60 111.4(2) . . ?
F16 C61 C60 111.0(2) . . ?
F17 C61 C62 106.4(2) . . ?
F16 C61 C62 106.1(2) . . ?
C60 C61 C62 115.3(2) . . ?
F20 C62 F18 107.9(2) . . ?
F20 C62 F19 108.2(3) . . ?
F18 C62 F19 107.9(3) . . ?
F20 C62 C61 111.2(2) . . ?
F18 C62 C61 111.2(3) . . ?
F19 C62 C61 110.4(2) . . ?
C20 O5 C63 116.70(19) . . ?
O5 C63 C64 108.4(2) . . ?
O5 C63 H49 110.0 . . ?
C64 C63 H49 110.0 . . ?
O5 C63 H50 110.0 . . ?
C64 C63 H50 110.0 . . ?
H49 C63 H50 108.4 . . ?
C63 C64 C65 114.1(2) . . ?
C63 C64 H51 108.7 . . ?
C65 C64 H51 108.7 . . ?
C63 C64 H52 108.7 . . ?
C65 C64 H52 108.7 . . ?
H51 C64 H52 107.6 . . ?
C66 C65 C64 114.0(2) . . ?
C66 C65 H53 108.8 . . ?
C64 C65 H53 108.8 . . ?
C66 C65 H54 108.8 . . ?
C64 C65 H54 108.8 . . ?
H53 C65 H54 107.7 . . ?
F22 C66 F21 105.9(2) . . ?
F22 C66 C65 111.4(2) . . ?
F21 C66 C65 111.5(2) . . ?
F22 C66 C67 106.5(2) . . ?
F21 C66 C67 106.0(2) . . ?
C65 C66 C67 115.0(2) . . ?
F23 C67 F24 108.4(2) . . ?
F23 C67 F25 107.7(2) . . ?
F24 C67 F25 107.7(2) . . ?
F23 C67 C66 111.9(2) . . ?
F24 C67 C66 110.5(2) . . ?
F25 C67 C66 110.5(2) . . ?
C23 O6 C68 116.36(17) . . ?
O6 C68 C69 107.24(19) . . ?
O6 C68 H55 110.3 . . ?
C69 C68 H55 110.3 . . ?
O6 C68 H56 110.3 . . ?
C69 C68 H56 110.3 . . ?
H55 C68 H56 108.5 . . ?
C68 C69 C70 113.0(2) . . ?
C68 C69 H57 109.0 . . ?
C70 C69 H57 109.0 . . ?
C68 C69 H58 109.0 . . ?
C70 C69 H58 109.0 . . ?
H57 C69 H58 107.8 . . ?
C71 C70 C69 114.5(2) . . ?
C71 C70 H59 108.6 . . ?
C69 C70 H59 108.6 . . ?
C71 C70 H60 108.6 . . ?
C69 C70 H60 108.6 . . ?
H59 C70 H60 107.6 . . ?
F26 C71 F27 106.7(3) . . ?
F26 C71 C70 111.5(2) . . ?
F27 C71 C70 111.5(2) . . ?
F26 C71 C72 105.8(2) . . ?
F27 C71 C72 105.2(3) . . ?
C70 C71 C72 115.5(3) . . ?
F30 C72 F29 108.9(3) . . ?
F30 C72 F28 108.5(3) . . ?
F29 C72 F28 107.0(3) . . ?
F30 C72 C71 110.9(3) . . ?
F29 C72 C71 109.9(3) . . ?
F28 C72 C71 111.6(3) . . ?
C26 O7 C73 117.3(5) . . ?
O7 C73 C74 106.0(4) . . ?
O7 C73 H61 110.5 . . ?
C74 C73 H61 110.5 . . ?
O7 C73 H62 110.5 . . ?
C74 C73 H62 110.5 . . ?
H61 C73 H62 108.7 . . ?
C73 C74 C75 113.3(3) . . ?
C73 C74 H63 108.9 . . ?
C75 C74 H63 108.9 . . ?
C73 C74 H64 108.9 . . ?
C75 C74 H64 108.9 . . ?
H63 C74 H64 107.7 . . ?
C76 C75 C74 114.9(3) . . ?
C76 C75 H65 108.6 . . ?
C74 C75 H65 108.6 . . ?
C76 C75 H66 108.6 . . ?
C74 C75 H66 108.6 . . ?
H65 C75 H66 107.5 . . ?
F32 C76 F31 107.0(4) . . ?
F32 C76 C75 111.7(3) . . ?
F31 C76 C75 111.3(4) . . ?
F32 C76 C77 106.1(4) . . ?
F31 C76 C77 106.7(4) . . ?
C75 C76 C77 113.6(4) . . ?
F35 C77 F34 107.3(5) . . ?
F35 C77 F33 108.7(5) . . ?
F34 C77 F33 107.2(4) . . ?
F35 C77 C76 109.2(4) . . ?
F34 C77 C76 111.6(4) . . ?
F33 C77 C76 112.6(5) . . ?
C26 O8 C78 119.8(15) . . ?
O8 C78 C79 108.3(12) . . ?
O8 C78 H67 110.0 . . ?
C79 C78 H67 110.0 . . ?
O8 C78 H68 110.0 . . ?
C79 C78 H68 110.0 . . ?
H67 C78 H68 108.4 . . ?
C78 C79 C80 111.7(10) . . ?
C78 C79 H69 109.3 . . ?
C80 C79 H69 109.3 . . ?
C78 C79 H70 109.3 . . ?
C80 C79 H70 109.3 . . ?
H69 C79 H70 107.9 . . ?
C81 C80 C79 113.5(11) . . ?
C81 C80 H71 108.9 . . ?
C79 C80 H71 108.9 . . ?
C81 C80 H72 108.9 . . ?
C79 C80 H72 108.9 . . ?
H71 C80 H72 107.7 . . ?
F37 C81 F36 105.3(16) . . ?
F37 C81 C80 113.4(14) . . ?
F36 C81 C80 110.0(12) . . ?
F37 C81 C82 103.9(14) . . ?
F36 C81 C82 102.1(12) . . ?
C80 C81 C82 120.6(13) . . ?
F38 C82 F39 111.3(17) . . ?
F38 C82 F40 108.4(17) . . ?
F39 C82 F40 107.1(16) . . ?
F38 C82 C81 106.1(14) . . ?
F39 C82 C81 118.1(15) . . ?
F40 C82 C81 105.4(14) . . ?
C29 O9 C83 121.2(11) . . ?
O9 C83 C84 107.2(9) . . ?
O9 C83 H73 110.3 . . ?
C84 C83 H73 110.3 . . ?
O9 C83 H74 110.3 . . ?
C84 C83 H74 110.3 . . ?
H73 C83 H74 108.5 . . ?
C83 C84 C85 116.9(8) . . ?
C83 C84 H75 108.1 . . ?
C85 C84 H75 108.1 . . ?
C83 C84 H76 108.1 . . ?
C85 C84 H76 108.1 . . ?
H75 C84 H76 107.3 . . ?
C86 C85 C84 117.6(7) . . ?
C86 C85 H77 107.9 . . ?
C84 C85 H77 107.9 . . ?
C86 C85 H78 107.9 . . ?
C84 C85 H78 107.9 . . ?
H77 C85 H78 107.2 . . ?
F42 C86 F41 105.1(3) . . ?
F42 C86 C85 108.4(4) . . ?
F41 C86 C85 111.7(5) . . ?
F42 C86 C87 107.2(4) . . ?
F41 C86 C87 106.0(4) . . ?
C85 C86 C87 117.6(5) . . ?
F44 C87 F45 107.9(7) . . ?
F44 C87 F43 108.1(7) . . ?
F45 C87 F43 107.5(5) . . ?
F44 C87 C86 112.3(6) . . ?
F45 C87 C86 110.6(4) . . ?
F43 C87 C86 110.3(4) . . ?
C29 O10 C88 111.0(15) . . ?
O10 C88 C89 108.2(13) . . ?
O10 C88 H79 110.1 . . ?
C89 C88 H79 110.1 . . ?
O10 C88 H80 110.1 . . ?
C89 C88 H80 110.1 . . ?
H79 C88 H80 108.4 . . ?
C88 C89 C90 111.7(14) . . ?
C88 C89 H81 109.3 . . ?
C90 C89 H81 109.3 . . ?
C88 C89 H82 109.3 . . ?
C90 C89 H82 109.3 . . ?
H81 C89 H82 107.9 . . ?
C91 C90 C89 116.0(12) . . ?
C91 C90 H83 108.3 . . ?
C89 C90 H83 108.3 . . ?
C91 C90 H84 108.3 . . ?
C89 C90 H84 108.3 . . ?
H83 C90 H84 107.4 . . ?
F47 C91 F46 106.3(8) . . ?
F47 C91 C90 110.9(9) . . ?
F46 C91 C90 111.6(7) . . ?
F47 C91 C92 106.6(8) . . ?
F46 C91 C92 106.4(6) . . ?
C90 C91 C92 114.6(7) . . ?
F48 C92 F49 107.7(7) . . ?
F48 C92 F50 106.9(6) . . ?
F49 C92 F50 107.8(6) . . ?
F48 C92 C91 113.9(6) . . ?
F49 C92 C91 110.5(6) . . ?
F50 C92 C91 109.8(6) . . ?
C32 O11 C93 118.15(16) . . ?
O11 C93 C94 105.57(17) . . ?
O11 C93 H85 110.6 . . ?
C94 C93 H85 110.6 . . ?
O11 C93 H86 110.6 . . ?
C94 C93 H86 110.6 . . ?
H85 C93 H86 108.8 . . ?
C93 C94 C95 111.35(19) . . ?
C93 C94 H87 109.4 . . ?
C95 C94 H87 109.4 . . ?
C93 C94 H88 109.4 . . ?
C95 C94 H88 109.4 . . ?
H87 C94 H88 108.0 . . ?
C96 C95 C94 111.6(2) . . ?
C96 C95 H89 109.3 . . ?
C94 C95 H89 109.3 . . ?
C96 C95 H90 109.3 . . ?
C94 C95 H90 109.3 . . ?
H89 C95 H90 108.0 . . ?
F52 C96 F51 106.4(2) . . ?
F52 C96 C95 110.9(2) . . ?
F51 C96 C95 111.0(2) . . ?
F52 C96 C97 106.3(2) . . ?
F51 C96 C97 106.3(2) . . ?
C95 C96 C97 115.4(2) . . ?
F55 C97 F53 108.0(2) . . ?
F55 C97 F54 108.1(2) . . ?
F53 C97 F54 108.2(2) . . ?
F55 C97 C96 110.9(2) . . ?
F53 C97 C96 110.9(2) . . ?
F54 C97 C96 110.7(2) . . ?
C35 O12 C98 115.80(18) . . ?
O12 C98 C99 107.8(2) . . ?
O12 C98 H91 110.1 . . ?
C99 C98 H91 110.1 . . ?
O12 C98 H92 110.1 . . ?
C99 C98 H92 110.1 . . ?
H91 C98 H92 108.5 . . ?
C98 C99 C100 112.6(2) . . ?
C98 C99 H93 109.1 . . ?
C100 C99 H93 109.1 . . ?
C98 C99 H94 109.1 . . ?
C100 C99 H94 109.1 . . ?
H93 C99 H94 107.8 . . ?
C101 C100 C99 112.5(3) . . ?
C101 C100 H95 109.1 . . ?
C99 C100 H95 109.1 . . ?
C101 C100 H96 109.1 . . ?
C99 C100 H96 109.1 . . ?
H95 C100 H96 107.8 . . ?
F56 C101 F57 106.1(3) . . ?
F56 C101 C102 106.1(2) . . ?
F57 C101 C102 107.2(3) . . ?
F56 C101 C100 111.0(3) . . ?
F57 C101 C100 111.0(2) . . ?
C102 C101 C100 114.9(3) . . ?
F60 C102 F58 107.0(2) . . ?
F60 C102 F59 106.3(3) . . ?
F58 C102 F59 107.3(3) . . ?
F60 C102 C101 112.0(3) . . ?
F58 C102 C101 112.5(3) . . ?
F59 C102 C101 111.6(3) . . ?
C38 O13 C103 114.6(10) . . ?
O13 C103 C104 109.8(9) . . ?
O13 C103 H97 109.7 . . ?
C104 C103 H97 109.7 . . ?
O13 C103 H98 109.7 . . ?
C104 C103 H98 109.7 . . ?
H97 C103 H98 108.2 . . ?
C103 C104 C105 108.6(10) . . ?
C103 C104 H99 110.0 . . ?
C105 C104 H99 110.0 . . ?
C103 C104 H100 110.0 . . ?
C105 C104 H100 110.0 . . ?
H99 C104 H100 108.3 . . ?
C106 C105 C104 113.1(9) . . ?
C106 C105 H101 109.0 . . ?
C104 C105 H101 109.0 . . ?
C106 C105 H102 109.0 . . ?
C104 C105 H102 109.0 . . ?
H101 C105 H102 107.8 . . ?
F61 C106 F62 106.6(7) . . ?
F61 C106 C105 109.7(7) . . ?
F62 C106 C105 111.3(9) . . ?
F61 C106 C107 104.5(7) . . ?
F62 C106 C107 107.4(6) . . ?
C105 C106 C107 116.9(8) . . ?
F65 C107 F64 107.8(6) . . ?
F65 C107 F63 107.6(7) . . ?
F64 C107 F63 109.2(9) . . ?
F65 C107 C106 110.6(6) . . ?
F64 C107 C106 110.1(6) . . ?
F63 C107 C106 111.5(9) . . ?
C38 O14 C108 119.7(15) . . ?
O14 C108 C109 104.5(13) . . ?
O14 C108 H103 110.9 . . ?
C109 C108 H103 110.9 . . ?
O14 C108 H104 110.9 . . ?
C109 C108 H104 110.9 . . ?
H103 C108 H104 108.9 . . ?
C108 C109 C110 108.9(13) . . ?
C108 C109 H105 109.9 . . ?
C110 C109 H105 109.9 . . ?
C108 C109 H106 109.9 . . ?
C110 C109 H106 109.9 . . ?
H105 C109 H106 108.3 . . ?
C111 C110 C109 112.5(11) . . ?
C111 C110 H107 109.1 . . ?
C109 C110 H107 109.1 . . ?
C111 C110 H108 109.1 . . ?
C109 C110 H108 109.1 . . ?
H107 C110 H108 107.8 . . ?
F67 C111 F66 105.6(10) . . ?
F67 C111 C110 111.7(11) . . ?
F66 C111 C110 111.3(10) . . ?
F67 C111 C112 105.2(9) . . ?
F66 C111 C112 106.9(10) . . ?
C110 C111 C112 115.6(11) . . ?
F70 C112 F69 108.4(9) . . ?
F70 C112 F68 107.9(11) . . ?
F69 C112 F68 106.2(11) . . ?
F70 C112 C111 111.4(9) . . ?
F69 C112 C111 110.8(8) . . ?
F68 C112 C111 111.8(13) . . ?
C41 O15 C113 115.7(16) . . ?
O15 C113 C114 107.3(11) . . ?
O15 C113 H109 110.2 . . ?
C114 C113 H109 110.2 . . ?
O15 C113 H110 110.2 . . ?
C114 C113 H110 110.2 . . ?
H109 C113 H110 108.5 . . ?
C115 C114 C113 110.9(10) . . ?
C115 C114 H111 109.5 . . ?
C113 C114 H111 109.5 . . ?
C115 C114 H112 109.5 . . ?
C113 C114 H112 109.5 . . ?
H111 C114 H112 108.0 . . ?
C116 C115 C114 113.0(9) . . ?
C116 C115 H113 109.0 . . ?
C114 C115 H113 109.0 . . ?
C116 C115 H114 109.0 . . ?
C114 C115 H114 109.0 . . ?
H113 C115 H114 107.8 . . ?
F72 C116 F71 105.1(7) . . ?
F72 C116 C115 110.5(7) . . ?
F71 C116 C115 111.1(8) . . ?
F72 C116 C117 107.1(6) . . ?
F71 C116 C117 106.6(6) . . ?
C115 C116 C117 115.8(7) . . ?
F75 C117 F73 107.5(8) . . ?
F75 C117 F74 107.5(8) . . ?
F73 C117 F74 106.8(9) . . ?
F75 C117 C116 111.2(7) . . ?
F73 C117 C116 114.7(9) . . ?
F74 C117 C116 108.8(7) . . ?
C41 O16 C118 120.0(17) . . ?
O16 C118 C119 106.1(11) . . ?
O16 C118 H115 110.5 . . ?
C119 C118 H115 110.5 . . ?
O16 C118 H116 110.5 . . ?
C119 C118 H116 110.5 . . ?
H115 C118 H116 108.7 . . ?
C120 C119 C118 112.4(10) . . ?
C120 C119 H117 109.1 . . ?
C118 C119 H117 109.1 . . ?
C120 C119 H118 109.1 . . ?
C118 C119 H118 109.1 . . ?
H117 C119 H118 107.9 . . ?
C121 C120 C119 112.6(9) . . ?
C121 C120 H119 109.1 . . ?
C119 C120 H119 109.1 . . ?
C121 C120 H120 109.1 . . ?
C119 C120 H120 109.1 . . ?
H119 C120 H120 107.8 . . ?
F77 C121 F76 107.0(8) . . ?
F77 C121 C120 111.5(9) . . ?
F76 C121 C120 111.5(8) . . ?
F77 C121 C122 106.6(7) . . ?
F76 C121 C122 106.2(7) . . ?
C120 C121 C122 113.7(8) . . ?
F78 C122 F80 110.0(9) . . ?
F78 C122 F79 109.6(9) . . ?
F80 C122 F79 107.7(9) . . ?
F78 C122 C121 110.6(7) . . ?
F80 C122 C121 110.2(7) . . ?
F79 C122 C121 108.7(9) . . ?
C128 C123 C124 110.2(9) . . ?
C128 C123 H121 109.6 . . ?
C124 C123 H121 109.6 . . ?
C128 C123 H122 109.6 . . ?
C124 C123 H122 109.6 . . ?
H121 C123 H122 108.1 . . ?
C125 C124 C123 111.0(9) . . ?
C125 C124 H123 109.4 . . ?
C123 C124 H123 109.4 . . ?
C125 C124 H124 109.4 . . ?
C123 C124 H124 109.4 . . ?
H123 C124 H124 108.0 . . ?
C124 C125 C126 112.4(10) . . ?
C124 C125 H125 109.1 . . ?
C126 C125 H125 109.1 . . ?
C124 C125 H126 109.1 . . ?
C126 C125 H126 109.1 . . ?
H125 C125 H126 107.9 . . ?
C127 C126 C125 111.4(8) . . ?
C127 C126 H127 109.3 . . ?
C125 C126 H127 109.3 . . ?
C127 C126 H128 109.3 . . ?
C125 C126 H128 109.3 . . ?
H127 C126 H128 108.0 . . ?
C126 C127 C128 110.6(9) . . ?
C126 C127 H129 109.5 . . ?
C128 C127 H129 109.5 . . ?
C126 C127 H130 109.5 . . ?
C128 C127 H130 109.5 . . ?
H129 C127 H130 108.1 . . ?
C127 C128 C123 111.8(9) . . ?
C127 C128 H131 109.3 . . ?
C123 C128 H131 109.3 . . ?
C127 C128 H132 109.3 . . ?
C123 C128 H132 109.3 . . ?
H131 C128 H132 107.9 . . ?
C134 C129 C130 113.1(8) . . ?
C134 C129 H133 109.0 . . ?
C130 C129 H133 109.0 . . ?
C134 C129 H134 109.0 . . ?
C130 C129 H134 109.0 . . ?
H133 C129 H134 107.8 . . ?
C131 C130 C129 111.8(8) . . ?
C131 C130 H135 109.2 . . ?
C129 C130 H135 109.2 . . ?
C131 C130 H136 109.3 . . ?
C129 C130 H136 109.3 . . ?
H135 C130 H136 107.9 . . ?
C130 C131 C132 109.9(8) . . ?
C130 C131 H137 109.7 . . ?
C132 C131 H137 109.7 . . ?
C130 C131 H138 109.7 . . ?
C132 C131 H138 109.7 . . ?
H137 C131 H138 108.2 . . ?
C133 C132 C131 112.3(8) . . ?
C133 C132 H139 109.1 . . ?
C131 C132 H139 109.1 . . ?
C133 C132 H140 109.1 . . ?
C131 C132 H140 109.1 . . ?
H139 C132 H140 107.9 . . ?
C132 C133 C134 113.7(7) . . ?
C132 C133 H141 108.8 . . ?
C134 C133 H141 108.8 . . ?
C132 C133 H142 108.8 . . ?
C134 C133 H142 108.8 . . ?
H141 C133 H142 107.7 . . ?
C133 C134 C129 113.7(8) . . ?
C133 C134 H143 108.8 . . ?
C129 C134 H143 108.8 . . ?
C133 C134 H144 108.8 . . ?
C129 C134 H144 108.8 . . ?
H143 C134 H144 107.7 . . ?
C136 C135 C140 111.8(4) . . ?
C136 C135 H145 109.3 . . ?
C140 C135 H145 109.3 . . ?
C136 C135 H146 109.3 . . ?
C140 C135 H146 109.3 . . ?
H145 C135 H146 107.9 . . ?
C135 C136 C137 111.7(4) . . ?
C135 C136 H147 109.3 . . ?
C137 C136 H147 109.3 . . ?
C135 C136 H148 109.3 . . ?
C137 C136 H148 109.3 . . ?
H147 C136 H148 107.9 . . ?
C136 C137 C138 111.4(4) . . ?
C136 C137 H149 109.3 . . ?
C138 C137 H149 109.3 . . ?
C136 C137 H150 109.3 . . ?
C138 C137 H150 109.3 . . ?
H149 C137 H150 108.0 . . ?
C139 C138 C137 111.7(4) . . ?
C139 C138 H151 109.3 . . ?
C137 C138 H151 109.3 . . ?
C139 C138 H152 109.3 . . ?
C137 C138 H152 109.3 . . ?
H151 C138 H152 107.9 . . ?
C138 C139 C140 111.8(4) . . ?
C138 C139 H153 109.3 . . ?
C140 C139 H153 109.3 . . ?
C138 C139 H154 109.3 . . ?
C140 C139 H154 109.3 . . ?
H153 C139 H154 107.9 . . ?
C139 C140 C135 111.6(4) . . ?
C139 C140 H155 109.3 . . ?
C135 C140 H155 109.3 . . ?
C139 C140 H156 109.3 . . ?
C135 C140 H156 109.3 . . ?
H155 C140 H156 108.0 . . ?

loop_
_geom_bond_atom_site_label_1
_geom_bond_atom_site_label_2
_geom_bond_distance
_geom_bond_site_symmetry_2
_geom_bond_publ_flag
C1 C40 1.518(3) . ?
C1 C7 1.522(3) . ?
C1 H1 0.9900 . ?
C1 H2 0.9900 . ?
C2 C10 1.516(3) . ?
C2 C13 1.517(3) . ?
C2 H3 0.9900 . ?
C2 H4 0.9900 . ?
C3 C19 1.507(3) . ?
C3 C16 1.514(3) . ?
C3 H5 0.9900 . ?
C3 H6 0.9900 . ?
C4 C22 1.508(3) . ?
C4 C25 1.509(3) . ?
C4 H7 0.9900 . ?
C4 H8 0.9900 . ?
C5 C31 1.518(3) . ?
C5 C28 1.520(3) . ?
C5 H9 0.9900 . ?
C5 H10 0.9900 . ?
C6 C34 1.517(3) . ?
C6 C37 1.519(3) . ?
C6 H11 0.9900 . ?
C6 H12 0.9900 . ?
C7 C12 1.387(3) . ?
C7 C8 1.398(3) . ?
C8 O1 1.375(3) . ?
C8 C9 1.390(3) . ?
C9 C10 1.387(3) . ?
C9 H13 0.9500 . ?
C10 C11 1.390(3) . ?
C11 O2 1.388(3) . ?
C11 C12 1.397(3) . ?
C12 H14 0.9500 . ?
C13 C14 1.391(3) . ?
C13 C18 1.404(3) . ?
C14 C15 1.386(3) . ?
C14 O3 1.388(3) . ?
C15 C16 1.385(3) . ?
C15 H15 0.9500 . ?
C16 C17 1.401(3) . ?
C17 O4 1.376(3) . ?
C17 C18 1.381(3) . ?
C18 H16 0.9500 . ?
C19 C20 1.395(3) . ?
C19 C24 1.396(3) . ?
C20 O5 1.388(3) . ?
C20 C21 1.389(3) . ?
C21 C22 1.383(3) . ?
C21 H17 0.9500 . ?
C22 C23 1.401(3) . ?
C23 O6 1.375(3) . ?
C23 C24 1.377(3) . ?
C24 H18 0.9500 . ?
C25 C30 1.384(3) . ?
C25 C26 1.399(3) . ?
C26 O7 1.373(5) . ?
C26 C27 1.388(4) . ?
C26 O8 1.398(15) . ?
C27 C28 1.390(3) . ?
C27 H19 0.9500 . ?
C28 C29 1.390(3) . ?
C29 O9 1.381(8) . ?
C29 C30 1.390(3) . ?
C29 O10 1.393(12) . ?
C30 H20 0.9500 . ?
C31 C36 1.386(3) . ?
C31 C32 1.399(3) . ?
C32 O11 1.378(3) . ?
C32 C33 1.388(3) . ?
C33 C34 1.389(3) . ?
C33 H21 0.9500 . ?
C34 C35 1.402(3) . ?
C35 O12 1.377(3) . ?
C35 C36 1.389(3) . ?
C36 H22 0.9500 . ?
C37 C42 1.389(3) . ?
C37 C38 1.397(3) . ?
C38 O14 1.384(11) . ?
C38 C39 1.393(3) . ?
C38 O13 1.405(8) . ?
C39 C40 1.391(3) . ?
C39 H23 0.9500 . ?
C40 C41 1.395(3) . ?
C41 O16 1.380(10) . ?
C41 O15 1.388(11) . ?
C41 C42 1.391(3) . ?
C42 H24 0.9500 . ?
O1 C43 1.422(3) . ?
C43 C44 1.507(3) . ?
C43 H25 0.9900 . ?
C43 H26 0.9900 . ?
C44 C45 1.527(3) . ?
C44 H27 0.9900 . ?
C44 H28 0.9900 . ?
C45 C46 1.491(4) . ?
C45 H29 0.9900 . ?
C45 H30 0.9900 . ?
C46 F1 1.329(3) . ?
C46 F2 1.357(4) . ?
C46 C47 1.522(4) . ?
C47 F5 1.292(4) . ?
C47 F3 1.305(4) . ?
C47 F4 1.309(4) . ?
O2 C48 1.412(3) . ?
C48 C49 1.519(4) . ?
C48 H31 0.9900 . ?
C48 H32 0.9900 . ?
C49 C50 1.516(4) . ?
C49 H33 0.9900 . ?
C49 H34 0.9900 . ?
C50 C51 1.506(4) . ?
C50 H35 0.9900 . ?
C50 H36 0.9900 . ?
C51 F7 1.339(3) . ?
C51 F6 1.345(3) . ?
C51 C52 1.541(5) . ?
C52 F9 1.290(4) . ?
C52 F8 1.318(4) . ?
C52 F10 1.340(5) . ?
O3 C53 1.442(3) . ?
C53 C54 1.509(4) . ?
C53 H37 0.9900 . ?
C53 H38 0.9900 . ?
C54 C55 1.523(4) . ?
C54 H39 0.9900 . ?
C54 H40 0.9900 . ?
C55 C56 1.499(4) . ?
C55 H41 0.9900 . ?
C55 H42 0.9900 . ?
C56 F12 1.353(3) . ?
C56 F11 1.388(4) . ?
C56 C57 1.502(5) . ?
C57 F14 1.320(5) . ?
C57 F15 1.334(4) . ?
C57 F13 1.352(4) . ?
O4 C58 1.421(3) . ?
C58 C59 1.521(3) . ?
C58 H43 0.9900 . ?
C58 H44 0.9900 . ?
C59 C60 1.520(3) . ?
C59 H45 0.9900 . ?
C59 H46 0.9900 . ?
C60 C61 1.503(3) . ?
C60 H47 0.9900 . ?
C60 H48 0.9900 . ?
C61 F17 1.358(3) . ?
C61 F16 1.368(3) . ?
C61 C62 1.519(4) . ?
C62 F20 1.324(4) . ?
C62 F18 1.330(3) . ?
C62 F19 1.334(4) . ?
O5 C63 1.415(3) . ?
C63 C64 1.495(4) . ?
C63 H49 0.9900 . ?
C63 H50 0.9900 . ?
C64 C65 1.537(4) . ?
C64 H51 0.9900 . ?
C64 H52 0.9900 . ?
C65 C66 1.497(4) . ?
C65 H53 0.9900 . ?
C65 H54 0.9900 . ?
C66 F22 1.354(3) . ?
C66 F21 1.362(3) . ?
C66 C67 1.528(4) . ?
C67 F23 1.317(3) . ?
C67 F24 1.333(3) . ?
C67 F25 1.334(3) . ?
O6 C68 1.433(3) . ?
C68 C69 1.506(3) . ?
C68 H55 0.9900 . ?
C68 H56 0.9900 . ?
C69 C70 1.532(3) . ?
C69 H57 0.9900 . ?
C69 H58 0.9900 . ?
C70 C71 1.510(4) . ?
C70 H59 0.9900 . ?
C70 H60 0.9900 . ?
C71 F26 1.352(4) . ?
C71 F27 1.360(3) . ?
C71 C72 1.530(4) . ?
C72 F30 1.305(4) . ?
C72 F29 1.326(4) . ?
C72 F28 1.332(5) . ?
O7 C73 1.429(5) . ?
C73 C74 1.514(5) . ?
C73 H61 0.9900 . ?
C73 H62 0.9900 . ?
C74 C75 1.537(4) . ?
C74 H63 0.9900 . ?
C74 H64 0.9900 . ?
C75 C76 1.501(5) . ?
C75 H65 0.9900 . ?
C75 H66 0.9900 . ?
C76 F32 1.359(5) . ?
C76 F31 1.360(5) . ?
C76 C77 1.522(5) . ?
C77 F35 1.312(6) . ?
C77 F34 1.319(6) . ?
C77 F33 1.327(6) . ?
O8 C78 1.402(12) . ?
C78 C79 1.497(12) . ?
C78 H67 0.9900 . ?
C78 H68 0.9900 . ?
C79 C80 1.547(12) . ?
C79 H69 0.9900 . ?
C79 H70 0.9900 . ?
C80 C81 1.491(12) . ?
C80 H71 0.9900 . ?
C80 H72 0.9900 . ?
C81 F37 1.356(14) . ?
C81 F36 1.369(13) . ?
C81 C82 1.514(13) . ?
C82 F38 1.315(14) . ?
C82 F39 1.319(14) . ?
C82 F40 1.325(14) . ?
O9 C83 1.435(7) . ?
C83 C84 1.505(9) . ?
C83 H73 0.9900 . ?
C83 H74 0.9900 . ?
C84 C85 1.531(9) . ?
C84 H75 0.9900 . ?
C84 H76 0.9900 . ?
C85 C86 1.499(7) . ?
C85 H77 0.9900 . ?
C85 H78 0.9900 . ?
C86 F42 1.363(5) . ?
C86 F41 1.365(5) . ?
C86 C87 1.520(6) . ?
C87 F44 1.313(8) . ?
C87 F45 1.332(6) . ?
C87 F43 1.341(7) . ?
O10 C88 1.421(11) . ?
C88 C89 1.515(12) . ?
C88 H79 0.9900 . ?
C88 H80 0.9900 . ?
C89 C90 1.518(12) . ?
C89 H81 0.9900 . ?
C89 H82 0.9900 . ?
C90 C91 1.502(9) . ?
C90 H83 0.9900 . ?
C90 H84 0.9900 . ?
C91 F47 1.351(9) . ?
C91 F46 1.367(8) . ?
C91 C92 1.504(8) . ?
C92 F48 1.304(8) . ?
C92 F49 1.312(8) . ?
C92 F50 1.328(7) . ?
O11 C93 1.423(3) . ?
C93 C94 1.513(3) . ?
C93 H85 0.9900 . ?
C93 H86 0.9900 . ?
C94 C95 1.520(3) . ?
C94 H87 0.9900 . ?
C94 H88 0.9900 . ?
C95 C96 1.501(3) . ?
C95 H89 0.9900 . ?
C95 H90 0.9900 . ?
C96 F52 1.357(3) . ?
C96 F51 1.361(3) . ?
C96 C97 1.525(4) . ?
C97 F55 1.318(3) . ?
C97 F53 1.323(3) . ?
C97 F54 1.329(3) . ?
O12 C98 1.443(3) . ?
C98 C99 1.507(4) . ?
C98 H91 0.9900 . ?
C98 H92 0.9900 . ?
C99 C100 1.507(4) . ?
C99 H93 0.9900 . ?
C99 H94 0.9900 . ?
C100 C101 1.500(4) . ?
C100 H95 0.9900 . ?
C100 H96 0.9900 . ?
C101 F56 1.357(4) . ?
C101 F57 1.365(4) . ?
C101 C102 1.489(5) . ?
C102 F60 1.322(4) . ?
C102 F58 1.339(4) . ?
C102 F59 1.346(4) . ?
O13 C103 1.429(8) . ?
C103 C104 1.519(9) . ?
C103 H97 0.9900 . ?
C103 H98 0.9900 . ?
C104 C105 1.541(10) . ?
C104 H99 0.9900 . ?
C104 H100 0.9900 . ?
C105 C106 1.502(8) . ?
C105 H101 0.9900 . ?
C105 H102 0.9900 . ?
C106 F61 1.342(8) . ?
C106 F62 1.344(8) . ?
C106 C107 1.524(8) . ?
C107 F65 1.306(7) . ?
C107 F64 1.323(6) . ?
C107 F63 1.324(8) . ?
O14 C108 1.423(11) . ?
C108 C109 1.521(12) . ?
C108 H103 0.9900 . ?
C108 H104 0.9900 . ?
C109 C110 1.536(12) . ?
C109 H105 0.9900 . ?
C109 H106 0.9900 . ?
C110 C111 1.491(11) . ?
C110 H107 0.9900 . ?
C110 H108 0.9900 . ?
C111 F67 1.343(11) . ?
C111 F66 1.348(11) . ?
C111 C112 1.524(10) . ?
C112 F70 1.287(9) . ?
C112 F69 1.317(10) . ?
C112 F68 1.331(11) . ?
O15 C113 1.420(10) . ?
C113 C114 1.519(10) . ?
C113 H109 0.9900 . ?
C113 H110 0.9900 . ?
C114 C115 1.519(9) . ?
C114 H111 0.9900 . ?
C114 H112 0.9900 . ?
C115 C116 1.498(9) . ?
C115 H113 0.9900 . ?
C115 H114 0.9900 . ?
C116 F72 1.337(8) . ?
C116 F71 1.342(8) . ?
C116 C117 1.514(9) . ?
C117 F75 1.296(9) . ?
C117 F73 1.320(11) . ?
C117 F74 1.330(9) . ?
O16 C118 1.424(11) . ?
C118 C119 1.517(11) . ?
C118 H115 0.9900 . ?
C118 H116 0.9900 . ?
C119 C120 1.516(10) . ?
C119 H117 0.9900 . ?
C119 H118 0.9900 . ?
C120 C121 1.508(10) . ?
C120 H119 0.9900 . ?
C120 H120 0.9900 . ?
C121 F77 1.344(9) . ?
C121 F76 1.344(9) . ?
C121 C122 1.530(9) . ?
C122 F78 1.291(9) . ?
C122 F80 1.294(9) . ?
C122 F79 1.339(11) . ?
C123 C128 1.507(13) . ?
C123 C124 1.511(12) . ?
C123 H121 0.9900 . ?
C123 H122 0.9900 . ?
C124 C125 1.478(14) . ?
C124 H123 0.9900 . ?
C124 H124 0.9900 . ?
C125 C126 1.543(13) . ?
C125 H125 0.9900 . ?
C125 H126 0.9900 . ?
C126 C127 1.483(13) . ?
C126 H127 0.9900 . ?
C126 H128 0.9900 . ?
C127 C128 1.506(14) . ?
C127 H129 0.9900 . ?
C127 H130 0.9900 . ?
C128 H131 0.9900 . ?
C128 H132 0.9900 . ?
C129 C134 1.504(12) . ?
C129 C130 1.506(12) . ?
C129 H133 0.9900 . ?
C129 H134 0.9900 . ?
C130 C131 1.502(12) . ?
C130 H135 0.9900 . ?
C130 H136 0.9900 . ?
C131 C132 1.553(13) . ?
C131 H137 0.9900 . ?
C131 H138 0.9900 . ?
C132 C133 1.473(12) . ?
C132 H139 0.9900 . ?
C132 H140 0.9900 . ?
C133 C134 1.494(10) . ?
C133 H141 0.9900 . ?
C133 H142 0.9900 . ?
C134 H143 0.9900 . ?
C134 H144 0.9900 . ?
C135 C136 1.498(4) . ?
C135 C140 1.499(4) . ?
C135 H145 0.9900 . ?
C135 H146 0.9900 . ?
C136 C137 1.500(4) . ?
C136 H147 0.9900 . ?
C136 H148 0.9900 . ?
C137 C138 1.501(4) . ?
C137 H149 0.9900 . ?
C137 H150 0.9900 . ?
C138 C139 1.498(4) . ?
C138 H151 0.9900 . ?
C138 H152 0.9900 . ?
C139 C140 1.499(4) . ?
C139 H153 0.9900 . ?
C139 H154 0.9900 . ?
C140 H155 0.9900 . ?
C140 H156 0.9900 . ?

loop_
_geom_torsion_atom_site_label_1
_geom_torsion_atom_site_label_2
_geom_torsion_atom_site_label_3
_geom_torsion_atom_site_label_4
_geom_torsion
_geom_torsion_site_symmetry_1
_geom_torsion_site_symmetry_2
_geom_torsion_site_symmetry_3
_geom_torsion_site_symmetry_4
_geom_torsion_publ_flag
C40 C1 C7 C12 -97.1(2) . . . . ?
C40 C1 C7 C8 85.6(2) . . . . ?
C12 C7 C8 O1 -179.30(18) . . . . ?
C1 C7 C8 O1 -1.8(3) . . . . ?
C12 C7 C8 C9 -0.5(3) . . . . ?
C1 C7 C8 C9 177.00(19) . . . . ?
O1 C8 C9 C10 179.30(19) . . . . ?
C7 C8 C9 C10 0.6(3) . . . . ?
C8 C9 C10 C11 -0.3(3) . . . . ?
C8 C9 C10 C2 -179.59(19) . . . . ?
C13 C2 C10 C9 -88.2(2) . . . . ?
C13 C2 C10 C11 92.5(3) . . . . ?
C9 C10 C11 O2 -178.89(19) . . . . ?
C2 C10 C11 O2 0.4(3) . . . . ?
C9 C10 C11 C12 -0.1(3) . . . . ?
C2 C10 C11 C12 179.2(2) . . . . ?
C8 C7 C12 C11 0.1(3) . . . . ?
C1 C7 C12 C11 -177.4(2) . . . . ?
O2 C11 C12 C7 178.9(2) . . . . ?
C10 C11 C12 C7 0.2(3) . . . . ?
C10 C2 C13 C14 94.6(3) . . . . ?
C10 C2 C13 C18 -86.6(3) . . . . ?
C18 C13 C14 C15 -4.4(3) . . . . ?
C2 C13 C14 C15 174.5(2) . . . . ?
C18 C13 C14 O3 176.9(2) . . . . ?
C2 C13 C14 O3 -4.3(3) . . . . ?
O3 C14 C15 C16 -178.5(2) . . . . ?
C13 C14 C15 C16 2.8(3) . . . . ?
C14 C15 C16 C17 1.9(3) . . . . ?
C14 C15 C16 C3 -177.8(2) . . . . ?
C19 C3 C16 C15 -87.4(3) . . . . ?
C19 C3 C16 C17 92.9(3) . . . . ?
C15 C16 C17 O4 176.7(2) . . . . ?
C3 C16 C17 O4 -3.7(3) . . . . ?
C15 C16 C17 C18 -5.0(3) . . . . ?
C3 C16 C17 C18 174.6(2) . . . . ?
O4 C17 C18 C13 -178.3(2) . . . . ?
C16 C17 C18 C13 3.5(3) . . . . ?
C14 C13 C18 C17 1.3(3) . . . . ?
C2 C13 C18 C17 -177.6(2) . . . . ?
C16 C3 C19 C20 103.5(2) . . . . ?
C16 C3 C19 C24 -76.9(3) . . . . ?
C24 C19 C20 O5 -177.05(19) . . . . ?
C3 C19 C20 O5 2.6(3) . . . . ?
C24 C19 C20 C21 -1.8(3) . . . . ?
C3 C19 C20 C21 177.8(2) . . . . ?
O5 C20 C21 C22 176.9(2) . . . . ?
C19 C20 C21 C22 1.8(3) . . . . ?
C20 C21 C22 C23 0.5(3) . . . . ?
C20 C21 C22 C4 -174.0(2) . . . . ?
C25 C4 C22 C21 -110.5(2) . . . . ?
C25 C4 C22 C23 75.1(3) . . . . ?
C21 C22 C23 O6 178.67(19) . . . . ?
C4 C22 C23 O6 -6.8(3) . . . . ?
C21 C22 C23 C24 -2.9(3) . . . . ?
C4 C22 C23 C24 171.67(19) . . . . ?
O6 C23 C24 C19 -178.80(19) . . . . ?
C22 C23 C24 C19 2.9(3) . . . . ?
C20 C19 C24 C23 -0.5(3) . . . . ?
C3 C19 C24 C23 179.88(19) . . . . ?
C22 C4 C25 C30 -110.3(2) . . . . ?
C22 C4 C25 C26 73.6(3) . . . . ?
C30 C25 C26 O7 176.1(4) . . . . ?
C4 C25 C26 O7 -7.7(5) . . . . ?
C30 C25 C26 C27 -2.5(3) . . . . ?
C4 C25 C26 C27 173.7(2) . . . . ?
C30 C25 C26 O8 -170.9(11) . . . . ?
C4 C25 C26 O8 5.3(11) . . . . ?
O7 C26 C27 C28 -176.0(4) . . . . ?
O8 C26 C27 C28 168.4(12) . . . . ?
C25 C26 C27 C28 2.6(4) . . . . ?
C26 C27 C28 C29 -0.3(3) . . . . ?
C26 C27 C28 C5 178.2(2) . . . . ?
C31 C5 C28 C27 -76.5(3) . . . . ?
C31 C5 C28 C29 101.9(2) . . . . ?
C27 C28 C29 O9 179.3(10) . . . . ?
C5 C28 C29 O9 0.8(10) . . . . ?
C27 C28 C29 C30 -2.0(3) . . . . ?
C5 C28 C29 C30 179.5(2) . . . . ?
C27 C28 C29 O10 176.7(14) . . . . ?
C5 C28 C29 O10 -1.8(14) . . . . ?
C26 C25 C30 C29 0.2(3) . . . . ?
C4 C25 C30 C29 -176.1(2) . . . . ?
O9 C29 C30 C25 -179.2(10) . . . . ?
C28 C29 C30 C25 2.1(3) . . . . ?
O10 C29 C30 C25 -176.4(16) . . . . ?
C28 C5 C31 C36 -83.8(3) . . . . ?
C28 C5 C31 C32 94.1(3) . . . . ?
C36 C31 C32 O11 176.18(19) . . . . ?
C5 C31 C32 O11 -1.8(3) . . . . ?
C36 C31 C32 C33 -4.9(3) . . . . ?
C5 C31 C32 C33 177.1(2) . . . . ?
O11 C32 C33 C34 -177.5(2) . . . . ?
C31 C32 C33 C34 3.7(3) . . . . ?
C32 C33 C34 C35 1.2(3) . . . . ?
C32 C33 C34 C6 -176.8(2) . . . . ?
C37 C6 C34 C33 -89.9(3) . . . . ?
C37 C6 C34 C35 92.1(2) . . . . ?
C33 C34 C35 O12 176.13(19) . . . . ?
C6 C34 C35 O12 -5.8(3) . . . . ?
C33 C34 C35 C36 -4.8(3) . . . . ?
C6 C34 C35 C36 173.3(2) . . . . ?
C32 C31 C36 C35 1.3(3) . . . . ?
C5 C31 C36 C35 179.3(2) . . . . ?
O12 C35 C36 C31 -177.4(2) . . . . ?
C34 C35 C36 C31 3.6(3) . . . . ?
C34 C6 C37 C42 -93.1(2) . . . . ?
C34 C6 C37 C38 90.4(2) . . . . ?
C42 C37 C38 O14 -174.5(11) . . . . ?
C6 C37 C38 O14 2.1(11) . . . . ?
C42 C37 C38 C39 -2.8(3) . . . . ?
C6 C37 C38 C39 173.77(19) . . . . ?
C42 C37 C38 O13 174.5(7) . . . . ?
C6 C37 C38 O13 -8.9(8) . . . . ?
O14 C38 C39 C40 173.8(11) . . . . ?
C37 C38 C39 C40 2.0(3) . . . . ?
O13 C38 C39 C40 -174.9(8) . . . . ?
C38 C39 C40 C41 0.6(3) . . . . ?
C38 C39 C40 C1 -178.11(19) . . . . ?
C7 C1 C40 C39 -94.1(2) . . . . ?
C7 C1 C40 C41 87.2(3) . . . . ?
C39 C40 C41 O16 -175.1(15) . . . . ?
C1 C40 C41 O16 3.6(15) . . . . ?
C39 C40 C41 O15 174.4(14) . . . . ?
C1 C40 C41 O15 -6.8(14) . . . . ?
C39 C40 C41 C42 -2.3(3) . . . . ?
C1 C40 C41 C42 176.39(19) . . . . ?
C38 C37 C42 C41 1.1(3) . . . . ?
C6 C37 C42 C41 -175.5(2) . . . . ?
O16 C41 C42 C37 174.1(15) . . . . ?
O15 C41 C42 C37 -174.8(16) . . . . ?
C40 C41 C42 C37 1.5(3) . . . . ?
C9 C8 O1 C43 -4.9(3) . . . . ?
C7 C8 O1 C43 173.85(18) . . . . ?
C8 O1 C43 C44 -176.84(17) . . . . ?
O1 C43 C44 C45 176.36(18) . . . . ?
C43 C44 C45 C46 177.4(2) . . . . ?
C44 C45 C46 F1 -54.0(3) . . . . ?
C44 C45 C46 F2 62.9(3) . . . . ?
C44 C45 C46 C47 -175.9(2) . . . . ?
F1 C46 C47 F5 -64.2(4) . . . . ?
F2 C46 C47 F5 -176.5(3) . . . . ?
C45 C46 C47 F5 60.3(4) . . . . ?
F1 C46 C47 F3 57.5(3) . . . . ?
F2 C46 C47 F3 -54.8(3) . . . . ?
C45 C46 C47 F3 -178.0(2) . . . . ?
F1 C46 C47 F4 176.9(3) . . . . ?
F2 C46 C47 F4 64.6(3) . . . . ?
C45 C46 C47 F4 -58.6(4) . . . . ?
C10 C11 O2 C48 -167.9(2) . . . . ?
C12 C11 O2 C48 13.3(3) . . . . ?
C11 O2 C48 C49 174.7(2) . . . . ?
O2 C48 C49 C50 -175.2(2) . . . . ?
C48 C49 C50 C51 178.9(3) . . . . ?
C49 C50 C51 F7 67.3(3) . . . . ?
C49 C50 C51 F6 -50.2(4) . . . . ?
C49 C50 C51 C52 -169.7(3) . . . . ?
F7 C51 C52 F9 64.2(4) . . . . ?
F6 C51 C52 F9 176.6(3) . . . . ?
C50 C51 C52 F9 -60.7(4) . . . . ?
F7 C51 C52 F8 -57.8(4) . . . . ?
F6 C51 C52 F8 54.5(4) . . . . ?
C50 C51 C52 F8 177.2(3) . . . . ?
F7 C51 C52 F10 -176.4(3) . . . . ?
F6 C51 C52 F10 -64.0(3) . . . . ?
C50 C51 C52 F10 58.7(4) . . . . ?
C15 C14 O3 C53 19.3(3) . . . . ?
C13 C14 O3 C53 -162.0(2) . . . . ?
C14 O3 C53 C54 168.3(2) . . . . ?
O3 C53 C54 C55 71.5(3) . . . . ?
C53 C54 C55 C56 176.9(2) . . . . ?
C54 C55 C56 F12 58.9(3) . . . . ?
C54 C55 C56 F11 -56.6(3) . . . . ?
C54 C55 C56 C57 -178.0(3) . . . . ?
F12 C56 C57 F14 61.3(3) . . . . ?
F11 C56 C57 F14 172.8(3) . . . . ?
C55 C56 C57 F14 -63.9(4) . . . . ?
F12 C56 C57 F15 -177.9(3) . . . . ?
F11 C56 C57 F15 -66.4(4) . . . . ?
C55 C56 C57 F15 57.0(5) . . . . ?
F12 C56 C57 F13 -58.9(4) . . . . ?
F11 C56 C57 F13 52.7(4) . . . . ?
C55 C56 C57 F13 176.0(3) . . . . ?
C18 C17 O4 C58 5.9(3) . . . . ?
C16 C17 O4 C58 -175.78(19) . . . . ?
C17 O4 C58 C59 174.80(18) . . . . ?
O4 C58 C59 C60 172.52(19) . . . . ?
C58 C59 C60 C61 -178.9(2) . . . . ?
C59 C60 C61 F17 55.9(3) . . . . ?
C59 C60 C61 F16 -62.1(3) . . . . ?
C59 C60 C61 C62 177.2(2) . . . . ?
F17 C61 C62 F20 -176.3(2) . . . . ?
F16 C61 C62 F20 -63.6(3) . . . . ?
C60 C61 C62 F20 59.7(3) . . . . ?
F17 C61 C62 F18 -56.1(3) . . . . ?
F16 C61 C62 F18 56.7(3) . . . . ?
C60 C61 C62 F18 179.9(2) . . . . ?
F17 C61 C62 F19 63.6(3) . . . . ?
F16 C61 C62 F19 176.4(2) . . . . ?
C60 C61 C62 F19 -60.4(3) . . . . ?
C21 C20 O5 C63 48.3(3) . . . . ?
C19 C20 O5 C63 -136.6(2) . . . . ?
C20 O5 C63 C64 -179.3(2) . . . . ?
O5 C63 C64 C65 176.1(2) . . . . ?
C63 C64 C65 C66 80.9(3) . . . . ?
C64 C65 C66 F22 55.7(3) . . . . ?
C64 C65 C66 F21 -62.3(3) . . . . ?
C64 C65 C66 C67 177.0(2) . . . . ?
F22 C66 C67 F23 -54.7(3) . . . . ?
F21 C66 C67 F23 57.7(3) . . . . ?
C65 C66 C67 F23 -178.7(2) . . . . ?
F22 C66 C67 F24 66.1(3) . . . . ?
F21 C66 C67 F24 178.5(2) . . . . ?
C65 C66 C67 F24 -57.8(3) . . . . ?
F22 C66 C67 F25 -174.8(2) . . . . ?
F21 C66 C67 F25 -62.3(3) . . . . ?
C65 C66 C67 F25 61.3(3) . . . . ?
C24 C23 O6 C68 12.3(3) . . . . ?
C22 C23 O6 C68 -169.23(19) . . . . ?
C23 O6 C68 C69 166.21(19) . . . . ?
O6 C68 C69 C70 -179.8(2) . . . . ?
C68 C69 C70 C71 71.3(3) . . . . ?
C69 C70 C71 F26 48.7(3) . . . . ?
C69 C70 C71 F27 -70.4(3) . . . . ?
C69 C70 C71 C72 169.6(3) . . . . ?
F26 C71 C72 F30 64.7(4) . . . . ?
F27 C71 C72 F30 177.5(3) . . . . ?
C70 C71 C72 F30 -59.1(4) . . . . ?
F26 C71 C72 F29 -174.8(3) . . . . ?
F27 C71 C72 F29 -62.0(4) . . . . ?
C70 C71 C72 F29 61.4(4) . . . . ?
F26 C71 C72 F28 -56.3(4) . . . . ?
F27 C71 C72 F28 56.5(4) . . . . ?
C70 C71 C72 F28 179.8(3) . . . . ?
C27 C26 O7 C73 11.8(8) . . . . ?
C25 C26 O7 C73 -166.8(5) . . . . ?
C26 O7 C73 C74 163.4(6) . . . . ?
O7 C73 C74 C75 179.6(4) . . . . ?
C73 C74 C75 C76 75.8(5) . . . . ?
C74 C75 C76 F32 -70.5(4) . . . . ?
C74 C75 C76 F31 49.0(5) . . . . ?
C74 C75 C76 C77 169.5(4) . . . . ?
F32 C76 C77 F35 176.6(5) . . . . ?
F31 C76 C77 F35 62.7(6) . . . . ?
C75 C76 C77 F35 -60.3(6) . . . . ?
F32 C76 C77 F34 -64.9(5) . . . . ?
F31 C76 C77 F34 -178.8(4) . . . . ?
C75 C76 C77 F34 58.2(5) . . . . ?
F32 C76 C77 F33 55.7(6) . . . . ?
F31 C76 C77 F33 -58.2(6) . . . . ?
C75 C76 C77 F33 178.8(5) . . . . ?
C27 C26 O8 C78 16(3) . . . . ?
C25 C26 O8 C78 -176.7(15) . . . . ?
C26 O8 C78 C79 73(2) . . . . ?
O8 C78 C79 C80 165.4(15) . . . . ?
C78 C79 C80 C81 176.2(13) . . . . ?
C79 C80 C81 F37 53(2) . . . . ?
C79 C80 C81 F36 -64.3(18) . . . . ?
C79 C80 C81 C82 177.4(14) . . . . ?
F37 C81 C82 F38 -174.5(18) . . . . ?
F36 C81 C82 F38 -65.1(18) . . . . ?
C80 C81 C82 F38 57(2) . . . . ?
F37 C81 C82 F39 60(2) . . . . ?
F36 C81 C82 F39 169.2(18) . . . . ?
C80 C81 C82 F39 -69(2) . . . . ?
F37 C81 C82 F40 -59.6(19) . . . . ?
F36 C81 C82 F40 49.7(18) . . . . ?
C80 C81 C82 F40 171.9(18) . . . . ?
C28 C29 O9 C83 165.8(13) . . . . ?
C30 C29 O9 C83 -13(2) . . . . ?
C29 O9 C83 C84 -173.1(14) . . . . ?
O9 C83 C84 C85 -59.1(17) . . . . ?
C83 C84 C85 C86 -64.3(13) . . . . ?
C84 C85 C86 F42 -171.2(7) . . . . ?
C84 C85 C86 F41 73.4(8) . . . . ?
C84 C85 C86 C87 -49.5(9) . . . . ?
F42 C86 C87 F44 75.8(7) . . . . ?
F41 C86 C87 F44 -172.3(7) . . . . ?
C85 C86 C87 F44 -46.6(9) . . . . ?
F42 C86 C87 F45 -163.6(4) . . . . ?
F41 C86 C87 F45 -51.7(5) . . . . ?
C85 C86 C87 F45 74.0(6) . . . . ?
F42 C86 C87 F43 -44.9(6) . . . . ?
F41 C86 C87 F43 67.0(5) . . . . ?
C85 C86 C87 F43 -167.3(5) . . . . ?
C28 C29 O10 C88 165.4(18) . . . . ?
C30 C29 O10 C88 -16(3) . . . . ?
C29 O10 C88 C89 -173.9(19) . . . . ?
O10 C88 C89 C90 -74(3) . . . . ?
C88 C89 C90 C91 -87.6(17) . . . . ?
C89 C90 C91 F47 -67.9(13) . . . . ?
C89 C90 C91 F46 50.5(12) . . . . ?
C89 C90 C91 C92 171.4(10) . . . . ?
F47 C91 C92 F48 54.6(10) . . . . ?
F46 C91 C92 F48 -58.6(8) . . . . ?
C90 C91 C92 F48 177.7(8) . . . . ?
F47 C91 C92 F49 -66.7(9) . . . . ?
F46 C91 C92 F49 -179.9(6) . . . . ?
C90 C91 C92 F49 56.3(9) . . . . ?
F47 C91 C92 F50 174.5(8) . . . . ?
F46 C91 C92 F50 61.3(7) . . . . ?
C90 C91 C92 F50 -62.5(9) . . . . ?
C33 C32 O11 C93 11.1(3) . . . . ?
C31 C32 O11 C93 -170.02(19) . . . . ?
C32 O11 C93 C94 171.55(19) . . . . ?
O11 C93 C94 C95 173.51(19) . . . . ?
C93 C94 C95 C96 -172.7(2) . . . . ?
C94 C95 C96 F52 59.9(3) . . . . ?
C94 C95 C96 F51 -58.3(3) . . . . ?
C94 C95 C96 C97 -179.2(2) . . . . ?
F52 C96 C97 F55 -174.4(2) . . . . ?
F51 C96 C97 F55 -61.3(3) . . . . ?
C95 C96 C97 F55 62.2(3) . . . . ?
F52 C96 C97 F53 -54.4(3) . . . . ?
F51 C96 C97 F53 58.7(3) . . . . ?
C95 C96 C97 F53 -177.8(2) . . . . ?
F52 C96 C97 F54 65.6(3) . . . . ?
F51 C96 C97 F54 178.7(2) . . . . ?
C95 C96 C97 F54 -57.8(3) . . . . ?
C36 C35 O12 C98 18.9(3) . . . . ?
C34 C35 O12 C98 -162.0(2) . . . . ?
C35 O12 C98 C99 167.5(2) . . . . ?
O12 C98 C99 C100 67.8(3) . . . . ?
C98 C99 C100 C101 177.5(2) . . . . ?
C99 C100 C101 F56 -52.2(3) . . . . ?
C99 C100 C101 F57 65.5(4) . . . . ?
C99 C100 C101 C102 -172.6(3) . . . . ?
F56 C101 C102 F60 -62.7(3) . . . . ?
F57 C101 C102 F60 -175.8(3) . . . . ?
C100 C101 C102 F60 60.3(4) . . . . ?
F56 C101 C102 F58 57.7(4) . . . . ?
F57 C101 C102 F58 -55.3(4) . . . . ?
C100 C101 C102 F58 -179.2(3) . . . . ?
F56 C101 C102 F59 178.3(3) . . . . ?
F57 C101 C102 F59 65.3(3) . . . . ?
C100 C101 C102 F59 -58.6(4) . . . . ?
C39 C38 O13 C103 -1.8(18) . . . . ?
C37 C38 O13 C103 -178.9(12) . . . . ?
C38 O13 C103 C104 -178.1(16) . . . . ?
O13 C103 C104 C105 -174.6(16) . . . . ?
C103 C104 C105 C106 169.2(14) . . . . ?
C104 C105 C106 F61 -60.7(15) . . . . ?
C104 C105 C106 F62 56.9(14) . . . . ?
C104 C105 C106 C107 -179.3(12) . . . . ?
F61 C106 C107 F65 -61.1(8) . . . . ?
F62 C106 C107 F65 -174.0(7) . . . . ?
C105 C106 C107 F65 60.2(10) . . . . ?
F61 C106 C107 F64 179.8(7) . . . . ?
F62 C106 C107 F64 66.9(9) . . . . ?
C105 C106 C107 F64 -58.8(10) . . . . ?
F61 C106 C107 F63 58.5(10) . . . . ?
F62 C106 C107 F63 -54.4(10) . . . . ?
C105 C106 C107 F63 179.9(10) . . . . ?
C39 C38 O14 C108 14(2) . . . . ?
C37 C38 O14 C108 -174.3(17) . . . . ?
C38 O14 C108 C109 161(2) . . . . ?
O14 C108 C109 C110 167(2) . . . . ?
C108 C109 C110 C111 166(2) . . . . ?
C109 C110 C111 F67 55.7(19) . . . . ?
C109 C110 C111 F66 -62.0(19) . . . . ?
C109 C110 C111 C112 175.9(15) . . . . ?
F67 C111 C112 F70 -176.4(11) . . . . ?
F66 C111 C112 F70 -64.5(13) . . . . ?
C110 C111 C112 F70 60.0(15) . . . . ?
F67 C111 C112 F69 62.8(12) . . . . ?
F66 C111 C112 F69 174.7(10) . . . . ?
C110 C111 C112 F69 -60.9(14) . . . . ?
F67 C111 C112 F68 -55.5(14) . . . . ?
F66 C111 C112 F68 56.4(14) . . . . ?
C110 C111 C112 F68 -179.2(14) . . . . ?
C42 C41 O15 C113 3(3) . . . . ?
C40 C41 O15 C113 -173.8(17) . . . . ?
C41 O15 C113 C114 -175.4(18) . . . . ?
O15 C113 C114 C115 70(2) . . . . ?
C113 C114 C115 C116 -158.9(14) . . . . ?
C114 C115 C116 F72 -49.5(15) . . . . ?
C114 C115 C116 F71 66.8(14) . . . . ?
C114 C115 C116 C117 -171.5(12) . . . . ?
F72 C116 C117 F75 -177.5(9) . . . . ?
F71 C116 C117 F75 70.3(10) . . . . ?
C115 C116 C117 F75 -53.8(12) . . . . ?
F72 C116 C117 F73 60.2(11) . . . . ?
F71 C116 C117 F73 -51.9(11) . . . . ?
C115 C116 C117 F73 -176.0(10) . . . . ?
F72 C116 C117 F74 -59.3(9) . . . . ?
F71 C116 C117 F74 -171.4(8) . . . . ?
C115 C116 C117 F74 64.4(11) . . . . ?
C42 C41 O16 C118 11(3) . . . . ?
C40 C41 O16 C118 -175.9(17) . . . . ?
C41 O16 C118 C119 175(2) . . . . ?
O16 C118 C119 C120 59(2) . . . . ?
C118 C119 C120 C121 178.3(14) . . . . ?
C119 C120 C121 F77 -62.2(16) . . . . ?
C119 C120 C121 F76 57.3(16) . . . . ?
C119 C120 C121 C122 177.3(12) . . . . ?
F77 C121 C122 F78 174.5(9) . . . . ?
F76 C121 C122 F78 60.7(10) . . . . ?
C120 C121 C122 F78 -62.3(11) . . . . ?
F77 C121 C122 F80 -63.6(10) . . . . ?
F76 C121 C122 F80 -177.5(9) . . . . ?
C120 C121 C122 F80 59.6(12) . . . . ?
F77 C121 C122 F79 54.1(11) . . . . ?
F76 C121 C122 F79 -59.7(11) . . . . ?
C120 C121 C122 F79 177.4(11) . . . . ?
C128 C123 C124 C125 56.0(16) . . . . ?
C123 C124 C125 C126 -54.1(18) . . . . ?
C124 C125 C126 C127 53.6(19) . . . . ?
C125 C126 C127 C128 -53.8(18) . . . . ?
C126 C127 C128 C123 57.1(16) . . . . ?
C124 C123 C128 C127 -57.6(17) . . . . ?
C134 C129 C130 C131 52.9(15) . . . . ?
C129 C130 C131 C132 -55.2(15) . . . . ?
C130 C131 C132 C133 55.0(15) . . . . ?
C131 C132 C133 C134 -51.4(15) . . . . ?
C132 C133 C134 C129 48.0(15) . . . . ?
C130 C129 C134 C133 -48.2(15) . . . . ?
C140 C135 C136 C137 -54.3(10) . . . . ?
C135 C136 C137 C138 54.3(10) . . . . ?
C136 C137 C138 C139 -54.4(10) . . . . ?
C137 C138 C139 C140 54.3(10) . . . . ?
C138 C139 C140 C135 -54.0(10) . . . . ?
C136 C135 C140 C139 54.0(10) . . . . ?
